data_7015035
loop_
_publ_author_name
'Shimazaki, Yuichi'
'Arai, Natsumi'
'Dunn, Tim J.'
'Yajima, Tatsuo'
'Tani, Fumito'
'Ramogida, Caterina F.'
'Storr, Tim'

_publ_section_title
;
 Influence of the chelate effect on the electronic structure of
 one-electron oxidized group 10 metal(ii)-(disalicylidene)diamine
 complexes
;
_journal_issue 11
_journal_name_full 'Dalton Transactions'
_journal_page_first 2469
_journal_paper_doi 10.1039/c0dt01574a
_journal_volume 40
_journal_year 2011
_chemical_formula_moiety 'C40 H52 F6 N2 Ni O2 Sb '
_chemical_formula_sum 'C40 H52 F6 N2 Ni O2 Sb'
_chemical_formula_weight 887.28
_space_group_IT_number 2
_symmetry_cell_setting triclinic
_symmetry_Int_Tables_number 2
_symmetry_space_group_name_Hall '-P 1'
_symmetry_space_group_name_H-M 'P -1'
_audit_creation_date 2009-11-10
_audit_creation_method 'by CrystalStructure 3.8'
_cell_angle_alpha 85.8860(7)
_cell_angle_beta 84.3560(7)
_cell_angle_gamma 72.8900(7)
_cell_formula_units_Z 4
_cell_length_a 11.3915(2)
_cell_length_b 15.7860(3)
_cell_length_c 24.3478(5)
_cell_measurement_reflns_used 34674
_cell_measurement_temperature 133.1
_cell_measurement_theta_max 27.5
_cell_measurement_theta_min 3.0
_cell_volume 4160.09(14)
_computing_cell_refinement PROCESS-AUTO
_computing_data_collection PROCESS-AUTO
_computing_data_reduction CrystalStructure
_computing_publication_material 'CrystalStructure 3.8'
_computing_structure_refinement SHELXL
_computing_structure_solution SIR2004
_diffrn_ambient_temperature 133(2)
_diffrn_detector_area_resol_mean 10.00
_diffrn_measured_fraction_theta_full 0.961
_diffrn_measured_fraction_theta_max 0.961
_diffrn_measurement_device_type 'Rigaku RAXIS-RAPID'
_diffrn_measurement_method \w
_diffrn_radiation_type 'Mo K\a'
_diffrn_radiation_wavelength 0.71075
_diffrn_reflns_av_R_equivalents 0.025
_diffrn_reflns_limit_h_max 14
_diffrn_reflns_limit_h_min -14
_diffrn_reflns_limit_k_max 20
_diffrn_reflns_limit_k_min -20
_diffrn_reflns_limit_l_max 31
_diffrn_reflns_limit_l_min -31
_diffrn_reflns_number 40943
_diffrn_reflns_theta_full 27.48
_diffrn_reflns_theta_max 27.48
_exptl_absorpt_coefficient_mu 1.160
_exptl_absorpt_correction_T_max 0.911
_exptl_absorpt_correction_T_min 0.814
_exptl_absorpt_correction_type multi-scan
_exptl_absorpt_process_details
;
Higashi, T. (1995). Program for Absorption Correction.
Rigaku Corporation, Tokyo, Japan.
;
_exptl_crystal_colour brown
_exptl_crystal_density_diffrn 1.417
_exptl_crystal_density_method 'not measured'
_exptl_crystal_description platelet
_exptl_crystal_F_000 1664.00
_exptl_crystal_size_max 0.18
_exptl_crystal_size_mid 0.14
_exptl_crystal_size_min 0.08
_refine_diff_density_max 1.78
_refine_diff_density_min -0.87
_refine_ls_extinction_method none
_refine_ls_goodness_of_fit_ref 1.068
_refine_ls_hydrogen_treatment refall
_refine_ls_number_parameters 965
_refine_ls_number_reflns 18351
_refine_ls_R_factor_gt 0.0498
_refine_ls_shift/su_max 0.0010
_refine_ls_structure_factor_coef Fsqd
_refine_ls_weighting_details 'w = 1/[\s^2^(Fo^2^)+(0.1061P)^2^+6.2792P] where P=(Fo^2^+2Fc^2^)/3'
_refine_ls_weighting_scheme calc
_refine_ls_wR_factor_ref 0.1668
_reflns_number_gt 15397
_reflns_number_total 18351
_reflns_threshold_expression F^2^>2.0\s(F^2^)
_cod_data_source_file C0DT01574A.TXT
_cod_data_source_block '_2'
_cod_original_cell_volume 4160.08(14)
_cod_original_formula_sum 'C40 H52 F6 N2 Ni O2 Sb '
_cod_database_code 7015035

loop_
_symmetry_equiv_pos_site_id
_symmetry_equiv_pos_as_xyz
1 +X,+Y,+Z
2 -X,-Y,-Z

loop_
_atom_site_label
_atom_site_type_symbol
_atom_site_fract_x
_atom_site_fract_y
_atom_site_fract_z
_atom_site_U_iso_or_equiv
_atom_site_adp_type
_atom_site_occupancy
_atom_site_symmetry_multiplicity
_atom_site_calc_flag
_atom_site_refinement_flags
_atom_site_disorder_assembly
_atom_site_disorder_group
Sb(1) Sb 0.77347(2) 0.331959(16) 0.197181(12) 0.02877(8) Uani 1.00 1 d . . .
Sb(2) Sb 0.59515(2) 0.896761(17) 0.228522(12) 0.02907(8) Uani 1.00 1 d . . .
Ni(1) Ni 0.38634(4) 0.27048(3) 0.32530(2) 0.02186(11) Uani 1.00 1 d . . .
Ni(2) Ni 0.40005(4) 0.58408(3) 0.103778(18) 0.01571(10) Uani 1.00 1 d . . .
F(1) F 0.7888(4) 0.4356(2) 0.2205(2) 0.0909(15) Uani 1.00 1 d . . .
F(2) F 0.8138(3) 0.3649(4) 0.12550(15) 0.1010(18) Uani 1.00 1 d . . .
F(3) F 0.9406(2) 0.27569(19) 0.20804(13) 0.0450(6) Uani 1.00 1 d . . .
F(4) F 0.7541(3) 0.2283(2) 0.1747(3) 0.135(2) Uani 1.00 1 d . . .
F(5) F 0.6064(2) 0.38948(18) 0.18640(13) 0.0416(6) Uani 1.00 1 d . . .
F(6) F 0.7289(4) 0.2990(4) 0.2685(2) 0.124(2) Uani 1.00 1 d . . .
F(7) F 0.4548(4) 0.9358(3) 0.1919(3) 0.140(2) Uani 1.00 1 d . . .
F(8) F 0.5363(3) 0.8060(2) 0.26266(18) 0.0678(10) Uani 1.00 1 d . . .
F(9) F 0.6507(3) 0.9881(2) 0.19397(16) 0.0656(10) Uani 1.00 1 d . . .
F(10) F 0.7354(4) 0.8591(3) 0.2660(2) 0.113(2) Uani 1.00 1 d . . .
F(11) F 0.5210(6) 0.9751(3) 0.2831(2) 0.121(2) Uani 1.00 1 d . . .
F(12) F 0.6668(5) 0.8168(3) 0.1745(2) 0.1056(17) Uani 1.00 1 d . . .
O(1) O 0.2901(2) 0.36074(18) 0.36776(11) 0.0250(5) Uani 1.00 1 d . . .
O(2) O 0.4956(2) 0.24921(19) 0.37900(12) 0.0282(5) Uani 1.00 1 d . . .
O(3) O 0.2411(2) 0.65665(16) 0.10768(11) 0.0206(5) Uani 1.00 1 d . . .
O(4) O 0.3343(2) 0.49867(15) 0.08439(11) 0.0186(4) Uani 1.00 1 d . . .
N(1) N 0.2575(2) 0.2673(2) 0.28478(13) 0.0212(5) Uani 1.00 1 d . . .
N(2) N 0.5025(2) 0.2014(2) 0.27552(13) 0.0245(6) Uani 1.00 1 d . . .
N(3) N 0.4540(2) 0.65967(18) 0.14329(12) 0.0167(5) Uani 1.00 1 d . . .
N(4) N 0.5590(2) 0.52603(19) 0.07599(12) 0.0180(5) Uani 1.00 1 d . . .
C(1) C 0.1817(3) 0.4159(2) 0.35965(15) 0.0222(7) Uani 1.00 1 d . . .
C(2) C 0.1331(3) 0.4929(2) 0.39214(15) 0.0240(7) Uani 1.00 1 d . . .
C(3) C 0.0177(3) 0.5475(2) 0.38136(16) 0.0263(7) Uani 1.00 1 d . . .
C(4) C -0.0569(3) 0.5331(2) 0.34188(16) 0.0257(7) Uani 1.00 1 d . . .
C(5) C -0.0099(3) 0.4575(2) 0.31212(16) 0.0237(7) Uani 1.00 1 d . . .
C(6) C 0.1071(3) 0.3997(2) 0.31942(15) 0.0231(7) Uani 1.00 1 d . . .
C(7) C 0.1484(3) 0.3228(2) 0.28751(15) 0.0225(7) Uani 1.00 1 d . . .
C(8) C 0.2779(3) 0.1866(2) 0.25353(16) 0.0240(7) Uani 1.00 1 d . . .
C(9) C 0.3739(3) 0.1807(2) 0.20498(16) 0.0272(7) Uani 1.00 1 d . . .
C(10) C 0.4764(3) 0.2190(2) 0.21684(17) 0.0286(8) Uani 1.00 1 d . . .
C(11) C 0.6024(3) 0.1426(2) 0.28749(17) 0.0268(7) Uani 1.00 1 d . . .
C(12) C 0.6432(3) 0.1215(2) 0.34179(17) 0.0274(7) Uani 1.00 1 d . . .
C(13) C 0.5908(3) 0.1806(2) 0.38529(17) 0.0273(7) Uani 1.00 1 d . . .
C(14) C 0.6459(3) 0.1626(3) 0.43731(18) 0.0309(8) Uani 1.00 1 d . . .
C(15) C 0.7354(3) 0.0823(3) 0.44383(19) 0.0331(9) Uani 1.00 1 d . . .
C(16) C 0.7798(3) 0.0193(2) 0.40291(19) 0.0306(8) Uani 1.00 1 d . . .
C(17) C 0.7374(3) 0.0423(2) 0.35098(18) 0.0293(8) Uani 1.00 1 d . . .
C(18) C 0.2058(3) 0.5115(2) 0.43708(17) 0.0307(8) Uani 1.00 1 d . . .
C(19) C 0.2241(4) 0.4364(3) 0.48122(18) 0.0381(9) Uani 1.00 1 d . . .
C(20) C 0.3310(4) 0.5203(3) 0.4126(2) 0.0364(9) Uani 1.00 1 d . . .
C(21) C 0.1375(4) 0.5986(3) 0.4656(2) 0.0467(12) Uani 1.00 1 d . . .
C(22) C -0.1849(4) 0.5951(2) 0.33271(18) 0.0326(9) Uani 1.00 1 d . . .
C(23) C -0.2806(4) 0.5457(3) 0.3504(2) 0.0458(11) Uani 1.00 1 d . . .
C(24) C -0.1898(5) 0.6239(3) 0.2712(2) 0.0464(12) Uani 1.00 1 d . . .
C(25) C -0.2168(4) 0.6791(3) 0.3657(2) 0.0416(11) Uani 1.00 1 d . . .
C(26) C 0.6009(4) 0.2270(3) 0.48397(19) 0.0407(11) Uani 1.00 1 d . . .
C(27) C 0.4705(4) 0.2241(4) 0.5072(2) 0.0560(15) Uani 1.00 1 d . . .
C(28) C 0.6004(5) 0.3211(3) 0.4633(2) 0.0524(14) Uani 1.00 1 d . . .
C(29) C 0.6851(5) 0.2014(4) 0.5318(2) 0.0550(15) Uani 1.00 1 d . . .
C(30) C 0.8640(4) -0.0739(2) 0.4162(2) 0.0344(9) Uani 1.00 1 d . . .
C(31) C 0.7787(4) -0.1292(3) 0.4399(2) 0.0430(10) Uani 1.00 1 d . . .
C(32) C 0.9382(4) -0.1168(3) 0.3648(2) 0.0442(11) Uani 1.00 1 d . . .
C(33) C 0.9521(4) -0.0729(3) 0.4592(2) 0.0489(12) Uani 1.00 1 d . . .
C(34) C 0.1989(3) 0.7398(2) 0.11786(15) 0.0192(6) Uani 1.00 1 d . . .
C(35) C 0.0759(3) 0.7890(2) 0.10401(16) 0.0211(6) Uani 1.00 1 d . . .
C(36) C 0.0333(3) 0.8761(2) 0.11712(17) 0.0244(7) Uani 1.00 1 d . . .
C(37) C 0.1029(3) 0.9210(2) 0.14260(17) 0.0238(7) Uani 1.00 1 d . . .
C(38) C 0.2218(3) 0.8745(2) 0.15467(16) 0.0221(7) Uani 1.00 1 d . . .
C(39) C 0.2702(3) 0.7853(2) 0.14246(15) 0.0198(6) Uani 1.00 1 d . . .
C(40) C 0.3925(3) 0.7384(2) 0.15751(15) 0.0196(6) Uani 1.00 1 d . . .
C(41) C 0.5751(3) 0.6189(2) 0.16631(16) 0.0225(7) Uani 1.00 1 d . . .
C(42) C 0.6784(3) 0.6080(2) 0.12075(17) 0.0252(7) Uani 1.00 1 d . . .
C(43) C 0.6452(3) 0.5801(2) 0.06680(16) 0.0219(7) Uani 1.00 1 d . . .
C(44) C 0.5944(3) 0.4466(2) 0.05778(15) 0.0189(6) Uani 1.00 1 d . . .
C(45) C 0.5207(3) 0.3875(2) 0.05857(14) 0.0175(6) Uani 1.00 1 d . . .
C(46) C 0.3919(3) 0.4159(2) 0.07313(14) 0.0169(6) Uani 1.00 1 d . . .
C(47) C 0.3234(3) 0.3521(2) 0.07424(14) 0.0172(6) Uani 1.00 1 d . . .
C(48) C 0.3880(3) 0.2674(2) 0.05872(14) 0.0193(6) Uani 1.00 1 d . . .
C(49) C 0.5159(3) 0.2383(2) 0.04213(14) 0.0189(6) Uani 1.00 1 d . . .
C(50) C 0.5807(3) 0.2997(2) 0.04273(15) 0.0198(6) Uani 1.00 1 d . . .
C(51) C -0.0014(3) 0.7428(2) 0.07535(17) 0.0236(7) Uani 1.00 1 d . . .
C(52) C -0.0283(3) 0.6681(2) 0.11340(19) 0.0302(8) Uani 1.00 1 d . . .
C(53) C -0.1256(3) 0.8086(2) 0.0610(2) 0.0319(8) Uani 1.00 1 d . . .
C(54) C 0.0685(3) 0.7061(2) 0.02043(17) 0.0265(7) Uani 1.00 1 d . . .
C(55) C 0.0458(3) 1.0184(2) 0.15647(19) 0.0293(8) Uani 1.00 1 d . . .
C(56) C -0.0613(5) 1.0238(3) 0.2008(2) 0.0605(16) Uani 1.00 1 d . . .
C(57) C 0.0007(6) 1.0729(3) 0.1047(2) 0.0633(17) Uani 1.00 1 d . . .
C(58) C 0.1368(4) 1.0580(3) 0.1792(3) 0.0551(15) Uani 1.00 1 d . . .
C(59) C 0.1847(3) 0.3775(2) 0.09189(15) 0.0192(6) Uani 1.00 1 d . . .
C(60) C 0.1588(3) 0.4163(2) 0.14968(16) 0.0244(7) Uani 1.00 1 d . . .
C(61) C 0.1338(3) 0.2976(2) 0.09454(17) 0.0250(7) Uani 1.00 1 d . . .
C(62) C 0.1126(3) 0.4464(2) 0.05023(16) 0.0222(7) Uani 1.00 1 d . . .
C(63) C 0.5758(3) 0.1425(2) 0.02526(16) 0.0236(7) Uani 1.00 1 d . . .
C(64) C 0.5599(4) 0.0786(2) 0.07398(18) 0.0360(9) Uani 1.00 1 d . . .
C(65) C 0.5139(4) 0.1253(2) -0.02413(19) 0.0343(9) Uani 1.00 1 d . . .
C(66) C 0.7136(3) 0.1247(2) 0.0089(2) 0.0323(8) Uani 1.00 1 d . . .
C(67) C 0.2485(9) 0.7930(6) 0.2993(3) 0.105(2) Uani 1.00 1 d . . .
C(68) C 0.2743(6) 0.7071(5) 0.2842(2) 0.0759(17) Uani 1.00 1 d . . .
C(69) C 0.1690(9) 0.6838(7) 0.2622(2) 0.111(2) Uani 1.00 1 d . . .
C(70) C 0.1953(7) 0.5994(6) 0.2481(2) 0.095(2) Uani 1.00 1 d . . .
C(71) C 0.3209(7) 0.5281(7) 0.2508(2) 0.110(2) Uani 1.00 1 d . . .
C(72) C 0.4067(8) 0.5557(6) 0.2710(3) 0.094(2) Uani 1.00 1 d . . .
C(73) C 0.3785(6) 0.6403(4) 0.2854(2) 0.0649(15) Uani 1.00 1 d . . .
C(74) C 0.3196(10) 0.0479(8) 0.3889(5) 0.147(4) Uani 1.00 1 d . . .
C(75) C 0.2010(12) 0.1124(7) 0.3894(4) 0.079(3) Uani 0.50 1 d P . .
C(75a) C 0.0749(11) 0.1635(8) 0.3838(4) 0.077(2) Uani 0.50 1 d P . .
C(76) C 0.1567(9) 0.1902(5) 0.4123(2) 0.086(2) Uani 1.00 1 d . . .
C(77) C 0.0304(14) 0.2442(8) 0.4073(5) 0.086(3) Uani 0.50 1 d P . .
C(77a) C 0.2756(14) 0.1258(10) 0.4070(5) 0.096(3) Uani 0.50 1 d P . .
C(78) C -0.0461(9) 0.2213(7) 0.3775(4) 0.116(3) Uani 1.00 1 d . . .
C(79) C 0.0089(14) 0.1387(11) 0.3491(6) 0.109(4) Uani 0.50 1 d P . .
C(79a) C 0.2239(17) 0.0193(9) 0.3590(6) 0.122(4) Uani 0.50 1 d P . .
C(80) C 0.1171(10) 0.0822(6) 0.3579(3) 0.103(2) Uani 1.00 1 d . . .
H(1) H -0.0142 0.5992 0.4022 0.032 Uiso 1.00 1 c R . .
H(2) H -0.0583 0.4446 0.2861 0.028 Uiso 1.00 1 c R . .
H(3) H 0.0900 0.3112 0.2661 0.027 Uiso 1.00 1 c R . .
H(4) H 0.1991 0.1863 0.2398 0.029 Uiso 1.00 1 c R . .
H(5) H 0.3048 0.1337 0.2787 0.029 Uiso 1.00 1 c R . .
H(6) H 0.3333 0.2131 0.1724 0.033 Uiso 1.00 1 c R . .
H(7) H 0.4103 0.1177 0.1959 0.033 Uiso 1.00 1 c R . .
H(8) H 0.5519 0.1918 0.1930 0.034 Uiso 1.00 1 c R . .
H(9) H 0.4514 0.2838 0.2083 0.034 Uiso 1.00 1 c R . .
H(10) H 0.6532 0.1107 0.2580 0.032 Uiso 1.00 1 c R . .
H(11) H 0.7696 0.0686 0.4786 0.040 Uiso 1.00 1 c R . .
H(12) H 0.7720 0.0043 0.3213 0.035 Uiso 1.00 1 c R . .
H(13) H 0.1550 0.4502 0.5097 0.046 Uiso 1.00 1 c R . .
H(14) H 0.3013 0.4295 0.4981 0.046 Uiso 1.00 1 c R . .
H(15) H 0.2280 0.3810 0.4643 0.046 Uiso 1.00 1 c R . .
H(16) H 0.3926 0.4620 0.4136 0.044 Uiso 1.00 1 c R . .
H(17) H 0.3562 0.5610 0.4343 0.044 Uiso 1.00 1 c R . .
H(18) H 0.3244 0.5437 0.3743 0.044 Uiso 1.00 1 c R . .
H(19) H 0.1619 0.6479 0.4459 0.056 Uiso 1.00 1 c R . .
H(20) H 0.1588 0.5938 0.5039 0.056 Uiso 1.00 1 c R . .
H(21) H 0.0484 0.6094 0.4650 0.056 Uiso 1.00 1 c R . .
H(22) H -0.2939 0.5153 0.3189 0.055 Uiso 1.00 1 c R . .
H(23) H -0.3584 0.5881 0.3634 0.055 Uiso 1.00 1 c R . .
H(24) H -0.2508 0.5019 0.3803 0.055 Uiso 1.00 1 c R . .
H(25) H -0.1646 0.6782 0.2645 0.056 Uiso 1.00 1 c R . .
H(26) H -0.2741 0.6351 0.2606 0.056 Uiso 1.00 1 c R . .
H(27) H -0.1340 0.5768 0.2490 0.056 Uiso 1.00 1 c R . .
H(28) H -0.2574 0.6687 0.4019 0.050 Uiso 1.00 1 c R . .
H(29) H -0.2722 0.7283 0.3456 0.050 Uiso 1.00 1 c R . .
H(30) H -0.1410 0.6940 0.3709 0.050 Uiso 1.00 1 c R . .
H(31) H 0.4084 0.2680 0.4867 0.067 Uiso 1.00 1 c R . .
H(32) H 0.4581 0.2377 0.5464 0.067 Uiso 1.00 1 c R . .
H(33) H 0.4625 0.1648 0.5033 0.067 Uiso 1.00 1 c R . .
H(34) H 0.6805 0.3297 0.4680 0.063 Uiso 1.00 1 c R . .
H(35) H 0.5355 0.3643 0.4846 0.063 Uiso 1.00 1 c R . .
H(36) H 0.5849 0.3293 0.4241 0.063 Uiso 1.00 1 c R . .
H(37) H 0.6550 0.1618 0.5587 0.066 Uiso 1.00 1 c R . .
H(38) H 0.6847 0.2551 0.5498 0.066 Uiso 1.00 1 c R . .
H(39) H 0.7693 0.1710 0.5174 0.066 Uiso 1.00 1 c R . .
H(40) H 0.7658 -0.1246 0.4801 0.052 Uiso 1.00 1 c R . .
H(41) H 0.8166 -0.1915 0.4311 0.052 Uiso 1.00 1 c R . .
H(42) H 0.6993 -0.1070 0.4238 0.052 Uiso 1.00 1 c R . .
H(43) H 0.8918 -0.1499 0.3478 0.053 Uiso 1.00 1 c R . .
H(44) H 1.0169 -0.1574 0.3750 0.053 Uiso 1.00 1 c R . .
H(45) H 0.9538 -0.0706 0.3384 0.053 Uiso 1.00 1 c R . .
H(46) H 1.0282 -0.0641 0.4406 0.059 Uiso 1.00 1 c R . .
H(47) H 0.9714 -0.1295 0.4807 0.059 Uiso 1.00 1 c R . .
H(48) H 0.9134 -0.0243 0.4839 0.059 Uiso 1.00 1 c R . .
H(49) H -0.0478 0.9085 0.1086 0.029 Uiso 1.00 1 c R . .
H(50) H 0.2706 0.9035 0.1713 0.027 Uiso 1.00 1 c R . .
H(51) H 0.4308 0.7679 0.1797 0.024 Uiso 1.00 1 c R . .
H(52) H 0.5770 0.5602 0.1842 0.027 Uiso 1.00 1 c R . .
H(53) H 0.5867 0.6570 0.1947 0.027 Uiso 1.00 1 c R . .
H(54) H 0.7526 0.5628 0.1331 0.030 Uiso 1.00 1 c R . .
H(55) H 0.6987 0.6648 0.1139 0.030 Uiso 1.00 1 c R . .
H(56) H 0.6076 0.6339 0.0439 0.026 Uiso 1.00 1 c R . .
H(57) H 0.7215 0.5458 0.0460 0.026 Uiso 1.00 1 c R . .
H(58) H 0.6771 0.4258 0.0425 0.023 Uiso 1.00 1 c R . .
H(59) H 0.3431 0.2252 0.0592 0.023 Uiso 1.00 1 c R . .
H(60) H 0.6667 0.2828 0.0323 0.024 Uiso 1.00 1 c R . .
H(61) H 0.0372 0.6127 0.1068 0.036 Uiso 1.00 1 c R . .
H(62) H -0.1075 0.6605 0.1058 0.036 Uiso 1.00 1 c R . .
H(63) H -0.0321 0.6831 0.1520 0.036 Uiso 1.00 1 c R . .
H(64) H -0.1876 0.8095 0.0921 0.038 Uiso 1.00 1 c R . .
H(65) H -0.1523 0.7900 0.0280 0.038 Uiso 1.00 1 c R . .
H(66) H -0.1157 0.8681 0.0539 0.038 Uiso 1.00 1 c R . .
H(67) H 0.0458 0.7513 -0.0095 0.032 Uiso 1.00 1 c R . .
H(68) H 0.0466 0.6531 0.0122 0.032 Uiso 1.00 1 c R . .
H(69) H 0.1575 0.6907 0.0237 0.032 Uiso 1.00 1 c R . .
H(70) H -0.1376 1.0324 0.1829 0.073 Uiso 1.00 1 c R . .
H(71) H -0.0701 1.0739 0.2240 0.073 Uiso 1.00 1 c R . .
H(72) H -0.0445 0.9687 0.2237 0.073 Uiso 1.00 1 c R . .
H(73) H 0.0671 1.0946 0.0858 0.076 Uiso 1.00 1 c R . .
H(74) H -0.0701 1.1235 0.1149 0.076 Uiso 1.00 1 c R . .
H(75) H -0.0238 1.0359 0.0800 0.076 Uiso 1.00 1 c R . .
H(76) H 0.1329 1.0493 0.2195 0.066 Uiso 1.00 1 c R . .
H(77) H 0.1158 1.1216 0.1691 0.066 Uiso 1.00 1 c R . .
H(78) H 0.2204 1.0285 0.1635 0.066 Uiso 1.00 1 c R . .
H(79) H 0.1627 0.3682 0.1779 0.029 Uiso 1.00 1 c R . .
H(80) H 0.0766 0.4591 0.1527 0.029 Uiso 1.00 1 c R . .
H(81) H 0.2207 0.4461 0.1552 0.029 Uiso 1.00 1 c R . .
H(82) H 0.1055 0.2922 0.0586 0.030 Uiso 1.00 1 c R . .
H(83) H 0.0646 0.3059 0.1229 0.030 Uiso 1.00 1 c R . .
H(84) H 0.1987 0.2436 0.1038 0.030 Uiso 1.00 1 c R . .
H(85) H 0.1050 0.5062 0.0615 0.027 Uiso 1.00 1 c R . .
H(86) H 0.0303 0.4391 0.0492 0.027 Uiso 1.00 1 c R . .
H(87) H 0.1566 0.4376 0.0135 0.027 Uiso 1.00 1 c R . .
H(88) H 0.6302 0.0663 0.0965 0.043 Uiso 1.00 1 c R . .
H(89) H 0.5555 0.0231 0.0600 0.043 Uiso 1.00 1 c R . .
H(90) H 0.4837 0.1057 0.0966 0.043 Uiso 1.00 1 c R . .
H(91) H 0.4439 0.1031 -0.0108 0.041 Uiso 1.00 1 c R . .
H(92) H 0.5734 0.0811 -0.0470 0.041 Uiso 1.00 1 c R . .
H(93) H 0.4846 0.1807 -0.0462 0.041 Uiso 1.00 1 c R . .
H(94) H 0.7264 0.1383 -0.0308 0.039 Uiso 1.00 1 c R . .
H(95) H 0.7562 0.0621 0.0172 0.039 Uiso 1.00 1 c R . .
H(96) H 0.7466 0.1622 0.0297 0.039 Uiso 1.00 1 c R . .
H(97) H 0.2678 0.8298 0.2675 0.127 Uiso 1.00 1 c R . .
H(98) H 0.2985 0.7953 0.3294 0.127 Uiso 1.00 1 c R . .
H(99) H 0.1610 0.8154 0.3117 0.127 Uiso 1.00 1 c R . .
H(100) H 0.0905 0.7255 0.2586 0.133 Uiso 1.00 1 c R . .
H(101) H 0.1304 0.5817 0.2352 0.113 Uiso 1.00 1 c R . .
H(102) H 0.3355 0.4695 0.2391 0.132 Uiso 1.00 1 c R . .
H(103) H 0.4866 0.5163 0.2751 0.112 Uiso 1.00 1 c R . .
H(104) H 0.4447 0.6555 0.2990 0.078 Uiso 1.00 1 c R . .

loop_
_atom_site_aniso_label
_atom_site_aniso_U_11
_atom_site_aniso_U_22
_atom_site_aniso_U_33
_atom_site_aniso_U_12
_atom_site_aniso_U_13
_atom_site_aniso_U_23
Sb(1) 0.02492(15) 0.02160(13) 0.03949(17) -0.00590(10) -0.00354(11) -0.00167(11)
Sb(2) 0.02680(15) 0.02346(14) 0.03950(17) -0.00911(10) -0.00855(11) -0.00238(11)
Ni(1) 0.0180(2) 0.0275(2) 0.0218(2) -0.00747(18) -0.00293(18) -0.00655(19)
Ni(2) 0.0106(2) 0.0152(2) 0.0218(2) -0.00378(15) -0.00256(16) -0.00256(16)
F(1) 0.099(3) 0.0431(18) 0.143(4) -0.0144(18) -0.074(3) -0.026(2)
F(2) 0.0304(17) 0.213(5) 0.0414(19) -0.014(2) -0.0045(14) 0.023(2)
F(3) 0.0309(13) 0.0474(15) 0.0559(17) -0.0094(11) -0.0110(12) 0.0046(13)
F(4) 0.045(2) 0.0435(19) 0.321(8) 0.0019(16) -0.040(3) -0.074(3)
F(5) 0.0279(12) 0.0356(13) 0.0561(17) -0.0001(10) -0.0041(11) -0.0048(12)
F(6) 0.061(2) 0.174(5) 0.099(3) -0.003(2) 0.006(2) 0.087(3)
F(7) 0.102(3) 0.069(2) 0.279(8) -0.047(2) -0.137(4) 0.055(3)
F(8) 0.068(2) 0.0561(19) 0.091(2) -0.0406(17) -0.0062(19) 0.0118(19)
F(9) 0.080(2) 0.066(2) 0.068(2) -0.0474(19) -0.0310(19) 0.0292(18)
F(10) 0.105(3) 0.079(2) 0.178(5) -0.054(2) -0.100(3) 0.067(3)
F(11) 0.156(5) 0.091(3) 0.122(4) -0.055(3) 0.066(3) -0.060(3)
F(12) 0.142(4) 0.090(3) 0.084(3) -0.039(3) 0.041(3) -0.044(2)
O(1) 0.0213(12) 0.0299(13) 0.0246(13) -0.0057(10) -0.0062(10) -0.0076(10)
O(2) 0.0192(12) 0.0347(14) 0.0304(14) -0.0043(10) -0.0051(10) -0.0116(11)
O(3) 0.0140(11) 0.0182(11) 0.0297(13) -0.0033(8) -0.0038(9) -0.0051(9)
O(4) 0.0131(10) 0.0163(10) 0.0273(12) -0.0042(8) -0.0028(9) -0.0049(9)
N(1) 0.0216(14) 0.0244(14) 0.0197(14) -0.0088(11) -0.0024(11) -0.0041(11)
N(2) 0.0227(15) 0.0309(16) 0.0233(15) -0.0119(12) -0.0002(12) -0.0071(12)
N(3) 0.0118(12) 0.0175(12) 0.0216(14) -0.0050(9) -0.0037(10) -0.0005(10)
N(4) 0.0134(13) 0.0198(13) 0.0217(14) -0.0061(10) -0.0020(10) 0.0001(11)
C(1) 0.0200(16) 0.0272(17) 0.0211(17) -0.0092(13) -0.0014(13) -0.0034(14)
C(2) 0.0249(18) 0.0273(17) 0.0206(17) -0.0077(14) -0.0029(14) -0.0036(14)
C(3) 0.0294(19) 0.0259(17) 0.0240(18) -0.0068(14) -0.0042(15) -0.0045(14)
C(4) 0.0258(18) 0.0251(17) 0.0251(18) -0.0055(14) -0.0024(14) -0.0013(14)
C(5) 0.0256(18) 0.0263(17) 0.0216(17) -0.0099(14) -0.0059(14) -0.0018(14)
C(6) 0.0233(17) 0.0262(17) 0.0218(17) -0.0091(13) -0.0043(14) -0.0028(14)
C(7) 0.0224(17) 0.0267(17) 0.0199(16) -0.0094(13) -0.0018(13) -0.0010(14)
C(8) 0.0254(18) 0.0239(16) 0.0252(18) -0.0103(13) -0.0030(14) -0.0036(14)
C(9) 0.0260(19) 0.0294(18) 0.0238(18) -0.0032(14) -0.0040(14) -0.0017(15)
C(10) 0.030(2) 0.0318(19) 0.0249(18) -0.0109(15) 0.0011(15) -0.0035(15)
C(11) 0.0229(18) 0.0329(19) 0.0276(19) -0.0120(15) 0.0011(14) -0.0078(15)
C(12) 0.0208(17) 0.0349(19) 0.0302(19) -0.0108(14) -0.0063(15) -0.0078(16)
C(13) 0.0184(17) 0.0346(19) 0.031(2) -0.0095(14) -0.0018(14) -0.0097(16)
C(14) 0.0195(17) 0.042(2) 0.033(2) -0.0077(15) -0.0045(15) -0.0139(18)
C(15) 0.0211(18) 0.046(2) 0.034(2) -0.0081(16) -0.0095(16) -0.0083(18)
C(16) 0.0218(18) 0.034(2) 0.039(2) -0.0106(15) -0.0063(16) -0.0073(17)
C(17) 0.0223(18) 0.034(2) 0.034(2) -0.0100(15) -0.0024(15) -0.0121(16)
C(18) 0.029(2) 0.037(2) 0.028(2) -0.0107(16) -0.0030(16) -0.0099(16)
C(19) 0.043(2) 0.052(2) 0.0233(19) -0.019(2) -0.0063(17) -0.0041(18)
C(20) 0.033(2) 0.046(2) 0.037(2) -0.0187(18) -0.0035(18) -0.0090(19)
C(21) 0.038(2) 0.056(2) 0.047(2) -0.006(2) -0.008(2) -0.033(2)
C(22) 0.031(2) 0.0284(19) 0.034(2) 0.0029(15) -0.0097(17) -0.0081(16)
C(23) 0.024(2) 0.049(2) 0.061(3) -0.0024(18) -0.006(2) -0.010(2)
C(24) 0.061(3) 0.032(2) 0.038(2) 0.007(2) -0.022(2) -0.0064(19)
C(25) 0.042(2) 0.035(2) 0.038(2) 0.0082(18) -0.012(2) -0.0118(19)
C(26) 0.029(2) 0.053(2) 0.037(2) 0.0016(19) -0.0149(18) -0.021(2)
C(27) 0.035(2) 0.094(4) 0.035(2) -0.006(2) -0.001(2) -0.024(2)
C(28) 0.050(3) 0.046(2) 0.061(3) -0.000(2) -0.027(2) -0.029(2)
C(29) 0.051(3) 0.063(3) 0.047(2) 0.003(2) -0.025(2) -0.025(2)
C(30) 0.029(2) 0.034(2) 0.041(2) -0.0071(16) -0.0111(18) -0.0032(18)
C(31) 0.048(2) 0.038(2) 0.047(2) -0.019(2) -0.006(2) -0.005(2)
C(32) 0.035(2) 0.040(2) 0.050(2) 0.0025(19) -0.002(2) -0.007(2)
C(33) 0.038(2) 0.046(2) 0.064(3) -0.006(2) -0.025(2) -0.005(2)
C(34) 0.0163(15) 0.0197(15) 0.0216(16) -0.0048(12) -0.0027(12) -0.0013(12)
C(35) 0.0136(15) 0.0220(16) 0.0279(18) -0.0047(12) -0.0025(13) -0.0031(14)
C(36) 0.0171(16) 0.0233(16) 0.0320(19) -0.0030(13) -0.0058(14) -0.0031(14)
C(37) 0.0214(17) 0.0183(15) 0.0312(19) -0.0038(13) -0.0035(14) -0.0037(14)
C(38) 0.0205(16) 0.0201(15) 0.0268(18) -0.0056(12) -0.0037(13) -0.0061(13)
C(39) 0.0164(15) 0.0191(15) 0.0234(17) -0.0034(12) -0.0030(13) -0.0026(13)
C(40) 0.0190(16) 0.0203(15) 0.0222(16) -0.0083(12) -0.0050(13) -0.0025(13)
C(41) 0.0159(16) 0.0219(16) 0.0293(18) -0.0021(12) -0.0100(14) -0.0005(14)
C(42) 0.0148(16) 0.0240(16) 0.039(2) -0.0068(13) -0.0063(14) -0.0026(15)
C(43) 0.0163(15) 0.0221(15) 0.0292(18) -0.0091(12) 0.0006(13) -0.0018(14)
C(44) 0.0117(14) 0.0202(15) 0.0231(16) -0.0012(11) -0.0035(12) -0.0013(13)
C(45) 0.0143(15) 0.0182(14) 0.0199(16) -0.0035(11) -0.0034(12) -0.0020(12)
C(46) 0.0156(15) 0.0189(14) 0.0169(15) -0.0048(11) -0.0041(12) -0.0025(12)
C(47) 0.0147(15) 0.0193(14) 0.0174(15) -0.0047(11) -0.0013(12) 0.0002(12)
C(48) 0.0197(16) 0.0203(15) 0.0197(16) -0.0083(12) -0.0026(12) -0.0003(13)
C(49) 0.0198(16) 0.0172(14) 0.0186(15) -0.0026(12) -0.0039(12) -0.0024(12)
C(50) 0.0148(15) 0.0225(16) 0.0212(16) -0.0029(12) -0.0026(12) -0.0035(13)
C(51) 0.0122(15) 0.0263(17) 0.0328(19) -0.0044(12) -0.0046(13) -0.0067(15)
C(52) 0.0175(17) 0.0294(18) 0.045(2) -0.0086(14) -0.0003(16) -0.0037(17)
C(53) 0.0144(17) 0.034(2) 0.047(2) -0.0008(14) -0.0100(16) -0.0100(18)
C(54) 0.0189(17) 0.0304(18) 0.032(2) -0.0059(14) -0.0061(14) -0.0097(15)
C(55) 0.0223(18) 0.0201(16) 0.044(2) -0.0009(13) -0.0049(16) -0.0084(16)
C(56) 0.054(3) 0.036(2) 0.086(4) -0.011(2) 0.029(3) -0.026(2)
C(57) 0.092(4) 0.025(2) 0.066(3) 0.004(2) -0.036(3) -0.003(2)
C(58) 0.040(2) 0.026(2) 0.100(4) -0.0013(18) -0.024(2) -0.020(2)
C(59) 0.0139(15) 0.0203(15) 0.0237(17) -0.0062(12) -0.0012(12) 0.0016(13)
C(60) 0.0211(17) 0.0285(17) 0.0246(18) -0.0086(13) -0.0007(14) -0.0026(14)
C(61) 0.0226(17) 0.0254(17) 0.0297(19) -0.0115(14) -0.0035(14) 0.0012(14)
C(62) 0.0141(15) 0.0245(16) 0.0279(18) -0.0052(12) -0.0043(13) 0.0012(14)
C(63) 0.0255(18) 0.0177(15) 0.0250(18) -0.0027(13) 0.0002(14) -0.0017(13)
C(64) 0.051(2) 0.0201(17) 0.032(2) -0.0045(17) 0.0052(19) -0.0018(16)
C(65) 0.035(2) 0.033(2) 0.035(2) -0.0091(17) 0.0013(17) -0.0112(17)
C(66) 0.0253(19) 0.0210(17) 0.048(2) -0.0014(14) -0.0010(17) -0.0100(17)
C(67) 0.097(6) 0.119(6) 0.093(6) -0.027(5) 0.012(5) -0.001(5)
C(68) 0.078(4) 0.111(4) 0.038(3) -0.034(3) 0.008(2) 0.011(3)
C(69) 0.134(6) 0.200(7) 0.045(3) -0.128(5) 0.005(4) 0.010(5)
C(70) 0.101(4) 0.178(7) 0.042(3) -0.104(5) -0.004(3) 0.013(4)
C(71) 0.090(4) 0.238(8) 0.036(3) -0.109(5) -0.014(3) 0.044(4)
C(72) 0.086(5) 0.110(5) 0.074(5) -0.021(4) 0.003(4) 0.018(4)
C(73) 0.071(3) 0.085(3) 0.034(2) -0.023(3) 0.017(2) 0.003(2)
C(74) 0.133(7) 0.137(7) 0.143(10) -0.029(5) 0.034(6) 0.071(7)
C(75) 0.108(7) 0.081(6) 0.060(7) -0.057(5) 0.024(6) 0.011(5)
C(75a) 0.103(7) 0.088(6) 0.053(6) -0.062(5) 0.019(6) 0.016(5)
C(76) 0.135(5) 0.089(4) 0.055(3) -0.072(4) -0.005(4) 0.019(3)
C(77) 0.148(9) 0.066(7) 0.044(6) -0.042(6) 0.029(7) 0.004(5)
C(77a) 0.124(8) 0.154(10) 0.035(6) -0.087(7) -0.007(7) 0.039(7)
C(78) 0.103(5) 0.132(7) 0.118(7) -0.061(5) 0.015(5) 0.040(5)
C(79) 0.127(9) 0.175(12) 0.076(9) -0.132(7) 0.023(8) -0.008(8)
C(79a) 0.230(13) 0.061(7) 0.068(9) -0.056(6) 0.053(10) 0.009(6)
C(80) 0.180(7) 0.104(5) 0.054(4) -0.096(5) 0.017(5) -0.008(4)

loop_
_atom_type_symbol
_atom_type_description
_atom_type_scat_dispersion_real
_atom_type_scat_dispersion_imag
_atom_type_scat_source
C C 0.003 0.002
;
International Tables for Crystallography
(1992, Vol. C, Tables 4.2.6.8 and 6.1.1.4)
;
H H 0.000 0.000
;
International Tables for Crystallography
(1992, Vol. C, Table 6.1.1.4)
;
O O 0.011 0.006
;
International Tables for Crystallography
(1992, Vol. C, Tables 4.2.6.8 and 6.1.1.4)
;
N N 0.006 0.003
;
International Tables for Crystallography
(1992, Vol. C, Tables 4.2.6.8 and 6.1.1.4)
;
Ni Ni 0.339 1.112
;
International Tables for Crystallography
(1992, Vol. C, Tables 4.2.6.8 and 6.1.1.4)
;
Sb Sb -0.587 1.546
;
International Tables for Crystallography
(1992, Vol. C, Tables 4.2.6.8 and 6.1.1.4)
;
F F 0.017 0.010
;
International Tables for Crystallography
(1992, Vol. C, Tables 4.2.6.8 and 6.1.1.4)
;

loop_
_geom_angle_atom_site_label_1
_geom_angle_atom_site_label_2
_geom_angle_atom_site_label_3
_geom_angle
_geom_angle_publ_flag
_geom_angle_site_symmetry_1
_geom_angle_site_symmetry_2
_geom_angle_site_symmetry_3
F(1) Sb(1) F(2) 90.0(2) yes . . .
F(1) Sb(1) F(3) 89.91(17) yes . . .
F(1) Sb(1) F(4) 178.5(2) yes . . .
F(1) Sb(1) F(5) 89.50(16) yes . . .
F(1) Sb(1) F(6) 90.7(2) yes . . .
F(2) Sb(1) F(3) 91.16(14) yes . . .
F(2) Sb(1) F(4) 90.9(3) yes . . .
F(2) Sb(1) F(5) 88.71(14) yes . . .
F(2) Sb(1) F(6) 178.5(2) yes . . .
F(3) Sb(1) F(4) 91.24(15) yes . . .
F(3) Sb(1) F(5) 179.39(13) yes . . .
F(3) Sb(1) F(6) 90.21(16) yes . . .
F(4) Sb(1) F(5) 89.36(15) yes . . .
F(4) Sb(1) F(6) 88.3(3) yes . . .
F(5) Sb(1) F(6) 89.93(16) yes . . .
F(7) Sb(2) F(8) 89.1(2) yes . . .
F(7) Sb(2) F(9) 89.8(2) yes . . .
F(7) Sb(2) F(10) 179.0(2) yes . . .
F(7) Sb(2) F(11) 89.3(2) yes . . .
F(7) Sb(2) F(12) 90.2(2) yes . . .
F(8) Sb(2) F(9) 178.86(16) yes . . .
F(8) Sb(2) F(10) 91.3(2) yes . . .
F(8) Sb(2) F(11) 93.5(2) yes . . .
F(8) Sb(2) F(12) 85.2(2) yes . . .
F(9) Sb(2) F(10) 89.9(2) yes . . .
F(9) Sb(2) F(11) 86.4(2) yes . . .
F(9) Sb(2) F(12) 95.0(2) yes . . .
F(10) Sb(2) F(11) 89.7(2) yes . . .
F(10) Sb(2) F(12) 90.7(2) yes . . .
F(11) Sb(2) F(12) 178.6(2) yes . . .
O(1) Ni(1) O(2) 86.03(12) yes . . .
O(1) Ni(1) N(1) 93.83(12) yes . . .
O(1) Ni(1) N(2) 165.30(15) yes . . .
O(2) Ni(1) N(1) 162.41(14) yes . . .
O(2) Ni(1) N(2) 92.58(13) yes . . .
N(1) Ni(1) N(2) 91.87(14) yes . . .
O(3) Ni(2) O(4) 85.53(11) yes . . .
O(3) Ni(2) N(3) 92.73(11) yes . . .
O(3) Ni(2) N(4) 161.00(12) yes . . .
O(4) Ni(2) N(3) 163.80(12) yes . . .
O(4) Ni(2) N(4) 94.30(12) yes . . .
N(3) Ni(2) N(4) 92.53(13) yes . . .
Ni(1) O(1) C(1) 129.6(2) yes . . .
Ni(1) O(2) C(13) 127.7(2) yes . . .
Ni(2) O(3) C(34) 129.8(2) yes . . .
Ni(2) O(4) C(46) 128.2(2) yes . . .
Ni(1) N(1) C(7) 125.7(2) yes . . .
Ni(1) N(1) C(8) 115.8(2) yes . . .
C(7) N(1) C(8) 117.8(3) yes . . .
Ni(1) N(2) C(10) 115.4(2) yes . . .
Ni(1) N(2) C(11) 126.0(2) yes . . .
C(10) N(2) C(11) 118.5(3) yes . . .
Ni(2) N(3) C(40) 126.9(2) yes . . .
Ni(2) N(3) C(41) 114.8(2) yes . . .
C(40) N(3) C(41) 117.9(3) yes . . .
Ni(2) N(4) C(43) 116.2(2) yes . . .
Ni(2) N(4) C(44) 125.2(2) yes . . .
C(43) N(4) C(44) 118.0(2) yes . . .
O(1) C(1) C(2) 120.3(3) yes . . .
O(1) C(1) C(6) 121.1(3) yes . . .
C(2) C(1) C(6) 118.6(3) yes . . .
C(1) C(2) C(3) 116.9(3) yes . . .
C(1) C(2) C(18) 120.9(3) yes . . .
C(3) C(2) C(18) 122.2(3) yes . . .
C(2) C(3) C(4) 125.5(3) yes . . .
C(3) C(4) C(5) 116.7(3) yes . . .
C(3) C(4) C(22) 123.0(3) yes . . .
C(5) C(4) C(22) 120.2(3) yes . . .
C(4) C(5) C(6) 121.6(3) yes . . .
C(1) C(6) C(5) 120.7(3) yes . . .
C(1) C(6) C(7) 121.1(3) yes . . .
C(5) C(6) C(7) 118.1(3) yes . . .
N(1) C(7) C(6) 126.4(3) yes . . .
N(1) C(8) C(9) 112.6(3) yes . . .
C(8) C(9) C(10) 112.4(3) yes . . .
N(2) C(10) C(9) 110.2(3) yes . . .
N(2) C(11) C(12) 125.0(3) yes . . .
C(11) C(12) C(13) 120.4(3) yes . . .
C(11) C(12) C(17) 118.5(3) yes . . .
C(13) C(12) C(17) 121.1(3) yes . . .
O(2) C(13) C(12) 121.7(3) yes . . .
O(2) C(13) C(14) 119.9(3) yes . . .
C(12) C(13) C(14) 118.3(3) yes . . .
C(13) C(14) C(15) 116.8(4) yes . . .
C(13) C(14) C(26) 121.0(3) yes . . .
C(15) C(14) C(26) 122.0(3) yes . . .
C(14) C(15) C(16) 125.0(4) yes . . .
C(15) C(16) C(17) 117.5(3) yes . . .
C(15) C(16) C(30) 121.6(4) yes . . .
C(17) C(16) C(30) 120.8(3) yes . . .
C(12) C(17) C(16) 120.4(3) yes . . .
C(2) C(18) C(19) 109.3(4) yes . . .
C(2) C(18) C(20) 110.8(3) yes . . .
C(2) C(18) C(21) 112.0(3) yes . . .
C(19) C(18) C(20) 110.0(3) yes . . .
C(19) C(18) C(21) 107.7(3) yes . . .
C(20) C(18) C(21) 107.1(4) yes . . .
C(4) C(22) C(23) 108.9(3) yes . . .
C(4) C(22) C(24) 108.8(3) yes . . .
C(4) C(22) C(25) 112.7(3) yes . . .
C(23) C(22) C(24) 110.4(4) yes . . .
C(23) C(22) C(25) 108.4(3) yes . . .
C(24) C(22) C(25) 107.8(3) yes . . .
C(14) C(26) C(27) 108.8(4) yes . . .
C(14) C(26) C(28) 110.6(3) yes . . .
C(14) C(26) C(29) 111.7(3) yes . . .
C(27) C(26) C(28) 111.2(4) yes . . .
C(27) C(26) C(29) 107.6(4) yes . . .
C(28) C(26) C(29) 106.8(4) yes . . .
C(16) C(30) C(31) 106.2(3) yes . . .
C(16) C(30) C(32) 111.9(3) yes . . .
C(16) C(30) C(33) 111.8(4) yes . . .
C(31) C(30) C(32) 109.0(4) yes . . .
C(31) C(30) C(33) 108.8(4) yes . . .
C(32) C(30) C(33) 109.1(3) yes . . .
O(3) C(34) C(35) 119.5(3) yes . . .
O(3) C(34) C(39) 121.9(2) yes . . .
C(35) C(34) C(39) 118.6(3) yes . . .
C(34) C(35) C(36) 117.6(3) yes . . .
C(34) C(35) C(51) 119.9(2) yes . . .
C(36) C(35) C(51) 122.5(3) yes . . .
C(35) C(36) C(37) 123.9(3) yes . . .
C(36) C(37) C(38) 118.4(3) yes . . .
C(36) C(37) C(55) 119.8(3) yes . . .
C(38) C(37) C(55) 121.7(3) yes . . .
C(37) C(38) C(39) 120.3(3) yes . . .
C(34) C(39) C(38) 121.1(3) yes . . .
C(34) C(39) C(40) 120.2(3) yes . . .
C(38) C(39) C(40) 118.6(3) yes . . .
N(3) C(40) C(39) 125.3(3) yes . . .
N(3) C(41) C(42) 110.2(3) yes . . .
C(41) C(42) C(43) 112.7(3) yes . . .
N(4) C(43) C(42) 112.6(3) yes . . .
N(4) C(44) C(45) 126.1(2) yes . . .
C(44) C(45) C(46) 121.5(2) yes . . .
C(44) C(45) C(50) 117.2(2) yes . . .
C(46) C(45) C(50) 121.3(3) yes . . .
O(4) C(46) C(45) 121.6(3) yes . . .
O(4) C(46) C(47) 119.9(2) yes . . .
C(45) C(46) C(47) 118.5(2) yes . . .
C(46) C(47) C(48) 117.1(3) yes . . .
C(46) C(47) C(59) 121.2(2) yes . . .
C(48) C(47) C(59) 121.7(3) yes . . .
C(47) C(48) C(49) 125.3(3) yes . . .
C(48) C(49) C(50) 116.8(3) yes . . .
C(48) C(49) C(63) 119.9(3) yes . . .
C(50) C(49) C(63) 123.2(3) yes . . .
C(45) C(50) C(49) 120.9(3) yes . . .
C(35) C(51) C(52) 110.0(3) yes . . .
C(35) C(51) C(53) 111.2(3) yes . . .
C(35) C(51) C(54) 109.5(3) yes . . .
C(52) C(51) C(53) 108.2(3) yes . . .
C(52) C(51) C(54) 110.7(3) yes . . .
C(53) C(51) C(54) 107.2(3) yes . . .
C(37) C(55) C(56) 108.2(3) yes . . .
C(37) C(55) C(57) 109.6(3) yes . . .
C(37) C(55) C(58) 112.7(3) yes . . .
C(56) C(55) C(57) 110.8(4) yes . . .
C(56) C(55) C(58) 107.9(4) yes . . .
C(57) C(55) C(58) 107.6(4) yes . . .
C(47) C(59) C(60) 110.4(3) yes . . .
C(47) C(59) C(61) 112.1(2) yes . . .
C(47) C(59) C(62) 110.4(2) yes . . .
C(60) C(59) C(61) 107.6(3) yes . . .
C(60) C(59) C(62) 109.2(2) yes . . .
C(61) C(59) C(62) 107.1(3) yes . . .
C(49) C(63) C(64) 109.4(2) yes . . .
C(49) C(63) C(65) 109.1(2) yes . . .
C(49) C(63) C(66) 111.8(3) yes . . .
C(64) C(63) C(65) 109.9(3) yes . . .
C(64) C(63) C(66) 108.1(3) yes . . .
C(65) C(63) C(66) 108.5(3) yes . . .
C(67) C(68) C(69) 115.2(7) yes . . .
C(67) C(68) C(73) 130.3(8) yes . . .
C(69) C(68) C(73) 114.5(7) yes . . .
C(68) C(69) C(70) 114.5(7) yes . . .
C(69) C(70) C(71) 126.2(9) yes . . .
C(70) C(71) C(72) 114.1(9) yes . . .
C(71) C(72) C(73) 118.9(8) yes . . .
C(68) C(73) C(72) 131.7(8) yes . . .
C(75) C(74) C(77a) 45.9(10) yes . . .
C(75) C(74) C(79a) 66.2(9) yes . . .
C(77a) C(74) C(79a) 112.1(11) yes . . .
C(74) C(75) C(75a) 167.9(13) yes . . .
C(74) C(75) C(76) 132.0(13) yes . . .
C(74) C(75) C(77a) 59.2(11) yes . . .
C(74) C(75) C(79a) 60.5(9) yes . . .
C(74) C(75) C(80) 110.5(10) yes . . .
C(75a) C(75) C(76) 60.1(8) yes . . .
C(75a) C(75) C(77a) 132.9(13) yes . . .
C(75a) C(75) C(79a) 107.4(12) yes . . .
C(75a) C(75) C(80) 57.4(8) yes . . .
C(76) C(75) C(77a) 72.9(11) yes . . .
C(76) C(75) C(79a) 167.3(13) yes . . .
C(76) C(75) C(80) 117.5(10) yes . . .
C(77a) C(75) C(79a) 119.6(13) yes . . .
C(77a) C(75) C(80) 168.5(12) yes . . .
C(79a) C(75) C(80) 50.1(8) yes . . .
C(75) C(75a) C(76) 55.8(8) yes . . .
C(75) C(75a) C(77) 119.4(13) yes . . .
C(75) C(75a) C(78) 174.7(13) yes . . .
C(75) C(75a) C(79) 119.6(11) yes . . .
C(75) C(75a) C(80) 62.8(8) yes . . .
C(76) C(75a) C(77) 63.6(9) yes . . .
C(76) C(75a) C(78) 120.1(10) yes . . .
C(76) C(75a) C(79) 170.5(12) yes . . .
C(76) C(75a) C(80) 118.6(10) yes . . .
C(77) C(75a) C(78) 56.6(9) yes . . .
C(77) C(75a) C(79) 120.2(12) yes . . .
C(77) C(75a) C(80) 177.4(12) yes . . .
C(78) C(75a) C(79) 63.8(9) yes . . .
C(78) C(75a) C(80) 121.1(12) yes . . .
C(79) C(75a) C(80) 57.5(9) yes . . .
C(75) C(76) C(75a) 64.1(8) yes . . .
C(75) C(76) C(77) 121.7(11) yes . . .
C(75) C(76) C(77a) 45.2(9) yes . . .
C(75a) C(76) C(77) 57.6(8) yes . . .
C(75a) C(76) C(77a) 109.2(10) yes . . .
C(77) C(76) C(77a) 166.4(11) yes . . .
C(75a) C(77) C(76) 58.8(8) yes . . .
C(75a) C(77) C(78) 63.9(9) yes . . .
C(76) C(77) C(78) 122.7(11) yes . . .
C(74) C(77a) C(75) 74.8(13) yes . . .
C(74) C(77a) C(76) 136.4(16) yes . . .
C(75) C(77a) C(76) 61.8(10) yes . . .
C(75a) C(78) C(77) 59.5(8) yes . . .
C(75a) C(78) C(79) 55.0(9) yes . . .
C(77) C(78) C(79) 114.2(10) yes . . .
C(75a) C(79) C(78) 61.2(10) yes . . .
C(75a) C(79) C(80) 63.9(10) yes . . .
C(78) C(79) C(80) 124.9(14) yes . . .
C(74) C(79a) C(75) 53.3(8) yes . . .
C(74) C(79a) C(80) 112.2(12) yes . . .
C(75) C(79a) C(80) 59.0(8) yes . . .
C(75) C(80) C(75a) 59.8(8) yes . . .
C(75) C(80) C(79) 117.8(11) yes . . .
C(75) C(80) C(79a) 71.0(10) yes . . .
C(75a) C(80) C(79) 58.6(10) yes . . .
C(75a) C(80) C(79a) 130.6(13) yes . . .
C(79) C(80) C(79a) 170.3(13) yes . . .
C(2) C(3) H(1) 117.3 no . . .
C(4) C(3) H(1) 117.3 no . . .
C(4) C(5) H(2) 119.2 no . . .
C(6) C(5) H(2) 119.2 no . . .
N(1) C(7) H(3) 116.8 no . . .
C(6) C(7) H(3) 116.8 no . . .
N(1) C(8) H(4) 109.1 no . . .
N(1) C(8) H(5) 109.1 no . . .
C(9) C(8) H(4) 109.1 no . . .
C(9) C(8) H(5) 109.1 no . . .
H(4) C(8) H(5) 107.8 no . . .
C(8) C(9) H(6) 109.1 no . . .
C(8) C(9) H(7) 109.1 no . . .
C(10) C(9) H(6) 109.1 no . . .
C(10) C(9) H(7) 109.1 no . . .
H(6) C(9) H(7) 107.9 no . . .
N(2) C(10) H(8) 109.6 no . . .
N(2) C(10) H(9) 109.6 no . . .
C(9) C(10) H(8) 109.6 no . . .
C(9) C(10) H(9) 109.6 no . . .
H(8) C(10) H(9) 108.1 no . . .
N(2) C(11) H(10) 117.5 no . . .
C(12) C(11) H(10) 117.5 no . . .
C(14) C(15) H(11) 117.5 no . . .
C(16) C(15) H(11) 117.5 no . . .
C(12) C(17) H(12) 119.8 no . . .
C(16) C(17) H(12) 119.8 no . . .
C(18) C(19) H(13) 109.5 no . . .
C(18) C(19) H(14) 109.5 no . . .
C(18) C(19) H(15) 109.5 no . . .
H(13) C(19) H(14) 109.5 no . . .
H(13) C(19) H(15) 109.5 no . . .
H(14) C(19) H(15) 109.5 no . . .
C(18) C(20) H(16) 109.5 no . . .
C(18) C(20) H(17) 109.5 no . . .
C(18) C(20) H(18) 109.5 no . . .
H(16) C(20) H(17) 109.5 no . . .
H(16) C(20) H(18) 109.5 no . . .
H(17) C(20) H(18) 109.5 no . . .
C(18) C(21) H(19) 109.5 no . . .
C(18) C(21) H(20) 109.5 no . . .
C(18) C(21) H(21) 109.5 no . . .
H(19) C(21) H(20) 109.5 no . . .
H(19) C(21) H(21) 109.5 no . . .
H(20) C(21) H(21) 109.5 no . . .
C(22) C(23) H(22) 109.5 no . . .
C(22) C(23) H(23) 109.5 no . . .
C(22) C(23) H(24) 109.5 no . . .
H(22) C(23) H(23) 109.5 no . . .
H(22) C(23) H(24) 109.5 no . . .
H(23) C(23) H(24) 109.5 no . . .
C(22) C(24) H(25) 109.5 no . . .
C(22) C(24) H(26) 109.5 no . . .
C(22) C(24) H(27) 109.5 no . . .
H(25) C(24) H(26) 109.5 no . . .
H(25) C(24) H(27) 109.5 no . . .
H(26) C(24) H(27) 109.5 no . . .
C(22) C(25) H(28) 109.5 no . . .
C(22) C(25) H(29) 109.5 no . . .
C(22) C(25) H(30) 109.5 no . . .
H(28) C(25) H(29) 109.5 no . . .
H(28) C(25) H(30) 109.5 no . . .
H(29) C(25) H(30) 109.5 no . . .
C(26) C(27) H(31) 109.5 no . . .
C(26) C(27) H(32) 109.5 no . . .
C(26) C(27) H(33) 109.5 no . . .
H(31) C(27) H(32) 109.5 no . . .
H(31) C(27) H(33) 109.5 no . . .
H(32) C(27) H(33) 109.5 no . . .
C(26) C(28) H(34) 109.5 no . . .
C(26) C(28) H(35) 109.5 no . . .
C(26) C(28) H(36) 109.5 no . . .
H(34) C(28) H(35) 109.5 no . . .
H(34) C(28) H(36) 109.5 no . . .
H(35) C(28) H(36) 109.5 no . . .
C(26) C(29) H(37) 109.5 no . . .
C(26) C(29) H(38) 109.5 no . . .
C(26) C(29) H(39) 109.5 no . . .
H(37) C(29) H(38) 109.5 no . . .
H(37) C(29) H(39) 109.5 no . . .
H(38) C(29) H(39) 109.5 no . . .
C(30) C(31) H(40) 109.5 no . . .
C(30) C(31) H(41) 109.5 no . . .
C(30) C(31) H(42) 109.5 no . . .
H(40) C(31) H(41) 109.5 no . . .
H(40) C(31) H(42) 109.5 no . . .
H(41) C(31) H(42) 109.5 no . . .
C(30) C(32) H(43) 109.5 no . . .
C(30) C(32) H(44) 109.5 no . . .
C(30) C(32) H(45) 109.5 no . . .
H(43) C(32) H(44) 109.5 no . . .
H(43) C(32) H(45) 109.5 no . . .
H(44) C(32) H(45) 109.5 no . . .
C(30) C(33) H(46) 109.5 no . . .
C(30) C(33) H(47) 109.5 no . . .
C(30) C(33) H(48) 109.5 no . . .
H(46) C(33) H(47) 109.5 no . . .
H(46) C(33) H(48) 109.5 no . . .
H(47) C(33) H(48) 109.5 no . . .
C(35) C(36) H(49) 118.0 no . . .
C(37) C(36) H(49) 118.0 no . . .
C(37) C(38) H(50) 119.9 no . . .
C(39) C(38) H(50) 119.9 no . . .
N(3) C(40) H(51) 117.4 no . . .
C(39) C(40) H(51) 117.4 no . . .
N(3) C(41) H(52) 109.6 no . . .
N(3) C(41) H(53) 109.6 no . . .
C(42) C(41) H(52) 109.6 no . . .
C(42) C(41) H(53) 109.6 no . . .
H(52) C(41) H(53) 108.1 no . . .
C(41) C(42) H(54) 109.0 no . . .
C(41) C(42) H(55) 109.0 no . . .
C(43) C(42) H(54) 109.1 no . . .
C(43) C(42) H(55) 109.0 no . . .
H(54) C(42) H(55) 107.8 no . . .
N(4) C(43) H(56) 109.1 no . . .
N(4) C(43) H(57) 109.1 no . . .
C(42) C(43) H(56) 109.1 no . . .
C(42) C(43) H(57) 109.1 no . . .
H(56) C(43) H(57) 107.8 no . . .
N(4) C(44) H(58) 116.9 no . . .
C(45) C(44) H(58) 116.9 no . . .
C(47) C(48) H(59) 117.4 no . . .
C(49) C(48) H(59) 117.4 no . . .
C(45) C(50) H(60) 119.5 no . . .
C(49) C(50) H(60) 119.5 no . . .
C(51) C(52) H(61) 109.5 no . . .
C(51) C(52) H(62) 109.5 no . . .
C(51) C(52) H(63) 109.5 no . . .
H(61) C(52) H(62) 109.5 no . . .
H(61) C(52) H(63) 109.5 no . . .
H(62) C(52) H(63) 109.5 no . . .
C(51) C(53) H(64) 109.5 no . . .
C(51) C(53) H(65) 109.5 no . . .
C(51) C(53) H(66) 109.5 no . . .
H(64) C(53) H(65) 109.5 no . . .
H(64) C(53) H(66) 109.5 no . . .
H(65) C(53) H(66) 109.5 no . . .
C(51) C(54) H(67) 109.5 no . . .
C(51) C(54) H(68) 109.5 no . . .
C(51) C(54) H(69) 109.5 no . . .
H(67) C(54) H(68) 109.5 no . . .
H(67) C(54) H(69) 109.5 no . . .
H(68) C(54) H(69) 109.5 no . . .
C(55) C(56) H(70) 109.5 no . . .
C(55) C(56) H(71) 109.5 no . . .
C(55) C(56) H(72) 109.5 no . . .
H(70) C(56) H(71) 109.5 no . . .
H(70) C(56) H(72) 109.5 no . . .
H(71) C(56) H(72) 109.5 no . . .
C(55) C(57) H(73) 109.5 no . . .
C(55) C(57) H(74) 109.5 no . . .
C(55) C(57) H(75) 109.5 no . . .
H(73) C(57) H(74) 109.5 no . . .
H(73) C(57) H(75) 109.5 no . . .
H(74) C(57) H(75) 109.5 no . . .
C(55) C(58) H(76) 109.5 no . . .
C(55) C(58) H(77) 109.5 no . . .
C(55) C(58) H(78) 109.5 no . . .
H(76) C(58) H(77) 109.5 no . . .
H(76) C(58) H(78) 109.5 no . . .
H(77) C(58) H(78) 109.5 no . . .
C(59) C(60) H(79) 109.5 no . . .
C(59) C(60) H(80) 109.5 no . . .
C(59) C(60) H(81) 109.5 no . . .
H(79) C(60) H(80) 109.5 no . . .
H(79) C(60) H(81) 109.5 no . . .
H(80) C(60) H(81) 109.5 no . . .
C(59) C(61) H(82) 109.5 no . . .
C(59) C(61) H(83) 109.5 no . . .
C(59) C(61) H(84) 109.5 no . . .
H(82) C(61) H(83) 109.5 no . . .
H(82) C(61) H(84) 109.5 no . . .
H(83) C(61) H(84) 109.5 no . . .
C(59) C(62) H(85) 109.5 no . . .
C(59) C(62) H(86) 109.5 no . . .
C(59) C(62) H(87) 109.5 no . . .
H(85) C(62) H(86) 109.5 no . . .
H(85) C(62) H(87) 109.5 no . . .
H(86) C(62) H(87) 109.5 no . . .
C(63) C(64) H(88) 109.5 no . . .
C(63) C(64) H(89) 109.5 no . . .
C(63) C(64) H(90) 109.5 no . . .
H(88) C(64) H(89) 109.5 no . . .
H(88) C(64) H(90) 109.5 no . . .
H(89) C(64) H(90) 109.5 no . . .
C(63) C(65) H(91) 109.5 no . . .
C(63) C(65) H(92) 109.5 no . . .
C(63) C(65) H(93) 109.5 no . . .
H(91) C(65) H(92) 109.5 no . . .
H(91) C(65) H(93) 109.5 no . . .
H(92) C(65) H(93) 109.5 no . . .
C(63) C(66) H(94) 109.5 no . . .
C(63) C(66) H(95) 109.5 no . . .
C(63) C(66) H(96) 109.5 no . . .
H(94) C(66) H(95) 109.5 no . . .
H(94) C(66) H(96) 109.5 no . . .
H(95) C(66) H(96) 109.5 no . . .
C(68) C(67) H(97) 109.5 no . . .
C(68) C(67) H(98) 109.5 no . . .
C(68) C(67) H(99) 109.5 no . . .
H(97) C(67) H(98) 109.5 no . . .
H(97) C(67) H(99) 109.5 no . . .
H(98) C(67) H(99) 109.5 no . . .
C(68) C(69) H(100) 122.8 no . . .
C(70) C(69) H(100) 122.8 no . . .
C(69) C(70) H(101) 116.9 no . . .
C(71) C(70) H(101) 116.9 no . . .
C(70) C(71) H(102) 122.9 no . . .
C(72) C(71) H(102) 122.9 no . . .
C(71) C(72) H(103) 120.6 no . . .
C(73) C(72) H(103) 120.5 no . . .
C(68) C(73) H(104) 114.1 no . . .
C(72) C(73) H(104) 114.1 no . . .

loop_
_geom_bond_atom_site_label_1
_geom_bond_atom_site_label_2
_geom_bond_distance
_geom_bond_publ_flag
_geom_bond_site_symmetry_1
_geom_bond_site_symmetry_2
Sb(1) F(1) 1.831(4) yes . .
Sb(1) F(2) 1.839(3) yes . .
Sb(1) F(3) 1.885(2) yes . .
Sb(1) F(4) 1.842(5) yes . .
Sb(1) F(5) 1.888(2) yes . .
Sb(1) F(6) 1.843(5) yes . .
Sb(2) F(7) 1.831(6) yes . .
Sb(2) F(8) 1.865(4) yes . .
Sb(2) F(9) 1.857(4) yes . .
Sb(2) F(10) 1.841(5) yes . .
Sb(2) F(11) 1.846(5) yes . .
Sb(2) F(12) 1.847(4) yes . .
Ni(1) O(1) 1.836(2) yes . .
Ni(1) O(2) 1.839(2) yes . .
Ni(1) N(1) 1.862(3) yes . .
Ni(1) N(2) 1.853(2) yes . .
Ni(2) O(3) 1.834(2) yes . .
Ni(2) O(4) 1.832(2) yes . .
Ni(2) N(3) 1.855(3) yes . .
Ni(2) N(4) 1.857(2) yes . .
O(1) C(1) 1.309(4) yes . .
O(2) C(13) 1.300(4) yes . .
O(3) C(34) 1.292(4) yes . .
O(4) C(46) 1.313(3) yes . .
N(1) C(7) 1.291(4) yes . .
N(1) C(8) 1.478(5) yes . .
N(2) C(10) 1.478(5) yes . .
N(2) C(11) 1.283(4) yes . .
N(3) C(40) 1.287(4) yes . .
N(3) C(41) 1.486(4) yes . .
N(4) C(43) 1.472(5) yes . .
N(4) C(44) 1.296(4) yes . .
C(1) C(2) 1.437(5) yes . .
C(1) C(6) 1.440(5) yes . .
C(2) C(3) 1.381(5) yes . .
C(2) C(18) 1.529(6) yes . .
C(3) C(4) 1.416(6) yes . .
C(4) C(5) 1.381(5) yes . .
C(4) C(22) 1.526(5) yes . .
C(5) C(6) 1.396(4) yes . .
C(6) C(7) 1.422(5) yes . .
C(8) C(9) 1.518(5) yes . .
C(9) C(10) 1.524(6) yes . .
C(11) C(12) 1.429(5) yes . .
C(12) C(13) 1.428(5) yes . .
C(12) C(17) 1.408(5) yes . .
C(13) C(14) 1.442(6) yes . .
C(14) C(15) 1.384(5) yes . .
C(14) C(26) 1.527(6) yes . .
C(15) C(16) 1.409(6) yes . .
C(16) C(17) 1.384(6) yes . .
C(16) C(30) 1.534(5) yes . .
C(18) C(19) 1.523(6) yes . .
C(18) C(20) 1.533(6) yes . .
C(18) C(21) 1.542(6) yes . .
C(22) C(23) 1.530(7) yes . .
C(22) C(24) 1.536(6) yes . .
C(22) C(25) 1.533(6) yes . .
C(26) C(27) 1.549(7) yes . .
C(26) C(28) 1.531(7) yes . .
C(26) C(29) 1.538(7) yes . .
C(30) C(31) 1.535(7) yes . .
C(30) C(32) 1.522(6) yes . .
C(30) C(33) 1.524(8) yes . .
C(34) C(35) 1.447(4) yes . .
C(34) C(39) 1.426(5) yes . .
C(35) C(36) 1.368(5) yes . .
C(35) C(51) 1.537(6) yes . .
C(36) C(37) 1.416(6) yes . .
C(37) C(38) 1.387(4) yes . .
C(37) C(55) 1.530(5) yes . .
C(38) C(39) 1.395(4) yes . .
C(39) C(40) 1.442(4) yes . .
C(41) C(42) 1.515(5) yes . .
C(42) C(43) 1.530(6) yes . .
C(44) C(45) 1.425(5) yes . .
C(45) C(46) 1.419(4) yes . .
C(45) C(50) 1.414(4) yes . .
C(46) C(47) 1.442(5) yes . .
C(47) C(48) 1.382(4) yes . .
C(47) C(59) 1.536(4) yes . .
C(48) C(49) 1.419(4) yes . .
C(49) C(50) 1.382(5) yes . .
C(49) C(63) 1.532(4) yes . .
C(51) C(52) 1.531(5) yes . .
C(51) C(53) 1.543(4) yes . .
C(51) C(54) 1.545(5) yes . .
C(55) C(56) 1.533(7) yes . .
C(55) C(57) 1.518(7) yes . .
C(55) C(58) 1.522(8) yes . .
C(59) C(60) 1.542(5) yes . .
C(59) C(61) 1.531(5) yes . .
C(59) C(62) 1.538(4) yes . .
C(63) C(64) 1.533(5) yes . .
C(63) C(65) 1.531(6) yes . .
C(63) C(66) 1.528(5) yes . .
C(67) C(68) 1.371(13) yes . .
C(68) C(69) 1.508(14) yes . .
C(68) C(73) 1.337(9) yes . .
C(69) C(70) 1.339(15) yes . .
C(70) C(71) 1.541(11) yes . .
C(71) C(72) 1.328(14) yes . .
C(72) C(73) 1.343(11) yes . .
C(74) C(75) 1.433(15) yes . .
C(74) C(77a) 1.28(2) yes . .
C(74) C(79a) 1.55(2) yes . .
C(75) C(75a) 1.440(17) yes . .
C(75) C(76) 1.323(14) yes . .
C(75) C(77a) 1.07(2) yes . .
C(75) C(79a) 1.635(19) yes . .
C(75) C(80) 1.482(18) yes . .
C(75a) C(76) 1.388(17) yes . .
C(75a) C(77) 1.369(17) yes . .
C(75a) C(78) 1.427(14) yes . .
C(75a) C(79) 1.34(2) yes . .
C(75a) C(80) 1.404(15) yes . .
C(76) C(77) 1.453(16) yes . .
C(76) C(77a) 1.435(16) yes . .
C(77) C(78) 1.33(2) yes . .
C(78) C(79) 1.462(19) yes . .
C(79) C(80) 1.318(17) yes . .
C(79a) C(80) 1.326(18) yes . .
C(3) H(1) 0.950 no . .
C(5) H(2) 0.950 no . .
C(7) H(3) 0.950 no . .
C(8) H(4) 0.990 no . .
C(8) H(5) 0.990 no . .
C(9) H(6) 0.990 no . .
C(9) H(7) 0.990 no . .
C(10) H(8) 0.990 no . .
C(10) H(9) 0.990 no . .
C(11) H(10) 0.950 no . .
C(15) H(11) 0.950 no . .
C(17) H(12) 0.950 no . .
C(19) H(13) 0.980 no . .
C(19) H(14) 0.980 no . .
C(19) H(15) 0.980 no . .
C(20) H(16) 0.980 no . .
C(20) H(17) 0.980 no . .
C(20) H(18) 0.980 no . .
C(21) H(19) 0.980 no . .
C(21) H(20) 0.980 no . .
C(21) H(21) 0.980 no . .
C(23) H(22) 0.980 no . .
C(23) H(23) 0.980 no . .
C(23) H(24) 0.980 no . .
C(24) H(25) 0.980 no . .
C(24) H(26) 0.980 no . .
C(24) H(27) 0.980 no . .
C(25) H(28) 0.980 no . .
C(25) H(29) 0.980 no . .
C(25) H(30) 0.980 no . .
C(27) H(31) 0.980 no . .
C(27) H(32) 0.980 no . .
C(27) H(33) 0.980 no . .
C(28) H(34) 0.980 no . .
C(28) H(35) 0.980 no . .
C(28) H(36) 0.980 no . .
C(29) H(37) 0.980 no . .
C(29) H(38) 0.980 no . .
C(29) H(39) 0.980 no . .
C(31) H(40) 0.980 no . .
C(31) H(41) 0.980 no . .
C(31) H(42) 0.980 no . .
C(32) H(43) 0.980 no . .
C(32) H(44) 0.980 no . .
C(32) H(45) 0.980 no . .
C(33) H(46) 0.980 no . .
C(33) H(47) 0.980 no . .
C(33) H(48) 0.980 no . .
C(36) H(49) 0.950 no . .
C(38) H(50) 0.950 no . .
C(40) H(51) 0.950 no . .
C(41) H(52) 0.990 no . .
C(41) H(53) 0.990 no . .
C(42) H(54) 0.990 no . .
C(42) H(55) 0.990 no . .
C(43) H(56) 0.990 no . .
C(43) H(57) 0.990 no . .
C(44) H(58) 0.950 no . .
C(48) H(59) 0.950 no . .
C(50) H(60) 0.950 no . .
C(52) H(61) 0.980 no . .
C(52) H(62) 0.980 no . .
C(52) H(63) 0.980 no . .
C(53) H(64) 0.980 no . .
C(53) H(65) 0.980 no . .
C(53) H(66) 0.980 no . .
C(54) H(67) 0.980 no . .
C(54) H(68) 0.980 no . .
C(54) H(69) 0.980 no . .
C(56) H(70) 0.980 no . .
C(56) H(71) 0.980 no . .
C(56) H(72) 0.980 no . .
C(57) H(73) 0.980 no . .
C(57) H(74) 0.980 no . .
C(57) H(75) 0.980 no . .
C(58) H(76) 0.980 no . .
C(58) H(77) 0.980 no . .
C(58) H(78) 0.980 no . .
C(60) H(79) 0.980 no . .
C(60) H(80) 0.980 no . .
C(60) H(81) 0.980 no . .
C(61) H(82) 0.980 no . .
C(61) H(83) 0.980 no . .
C(61) H(84) 0.980 no . .
C(62) H(85) 0.980 no . .
C(62) H(86) 0.980 no . .
C(62) H(87) 0.980 no . .
C(64) H(88) 0.980 no . .
C(64) H(89) 0.980 no . .
C(64) H(90) 0.980 no . .
C(65) H(91) 0.980 no . .
C(65) H(92) 0.980 no . .
C(65) H(93) 0.980 no . .
C(66) H(94) 0.980 no . .
C(66) H(95) 0.980 no . .
C(66) H(96) 0.980 no . .
C(67) H(97) 0.980 no . .
C(67) H(98) 0.980 no . .
C(67) H(99) 0.980 no . .
C(69) H(100) 0.950 no . .
C(70) H(101) 0.950 no . .
C(71) H(102) 0.950 no . .
C(72) H(103) 0.950 no . .
C(73) H(104) 0.950 no . .

loop_
_geom_torsion_atom_site_label_1
_geom_torsion_atom_site_label_2
_geom_torsion_atom_site_label_3
_geom_torsion_atom_site_label_4
_geom_torsion
_geom_torsion_publ_flag
_geom_torsion_site_symmetry_1
_geom_torsion_site_symmetry_2
_geom_torsion_site_symmetry_3
_geom_torsion_site_symmetry_4
O(1) Ni(1) O(2) C(13) 167.9(3) ? . . . .
O(2) Ni(1) O(1) C(1) -178.6(3) ? . . . .
O(1) Ni(1) N(1) C(7) 6.9(3) ? . . . .
O(1) Ni(1) N(1) C(8) -163.4(2) ? . . . .
N(1) Ni(1) O(1) C(1) -16.3(3) ? . . . .
O(1) Ni(1) N(2) C(10) -75.5(6) ? . . . .
O(1) Ni(1) N(2) C(11) 102.7(5) ? . . . .
N(2) Ni(1) O(1) C(1) 96.3(6) ? . . . .
O(2) Ni(1) N(1) C(7) 95.8(4) ? . . . .
O(2) Ni(1) N(1) C(8) -74.5(4) ? . . . .
N(1) Ni(1) O(2) C(13) 77.8(5) ? . . . .
O(2) Ni(1) N(2) C(10) -159.7(3) ? . . . .
O(2) Ni(1) N(2) C(11) 18.5(4) ? . . . .
N(2) Ni(1) O(2) C(13) -26.7(3) ? . . . .
N(1) Ni(1) N(2) C(10) 37.3(3) ? . . . .
N(1) Ni(1) N(2) C(11) -144.4(4) ? . . . .
N(2) Ni(1) N(1) C(7) -159.6(3) ? . . . .
N(2) Ni(1) N(1) C(8) 30.1(2) ? . . . .
O(3) Ni(2) O(4) C(46) -179.5(2) ? . . . .
O(4) Ni(2) O(3) C(34) -176.7(3) ? . . . .
O(3) Ni(2) N(3) C(40) -8.6(3) ? . . . .
O(3) Ni(2) N(3) C(41) 163.1(2) ? . . . .
N(3) Ni(2) O(3) C(34) 19.4(3) ? . . . .
O(3) Ni(2) N(4) C(43) 74.1(5) ? . . . .
O(3) Ni(2) N(4) C(44) -96.6(4) ? . . . .
N(4) Ni(2) O(3) C(34) -86.5(5) ? . . . .
O(4) Ni(2) N(3) C(40) -92.0(4) ? . . . .
O(4) Ni(2) N(3) C(41) 79.7(4) ? . . . .
N(3) Ni(2) O(4) C(46) -95.1(4) ? . . . .
O(4) Ni(2) N(4) C(43) 162.8(2) ? . . . .
O(4) Ni(2) N(4) C(44) -7.8(3) ? . . . .
N(4) Ni(2) O(4) C(46) 19.6(2) ? . . . .
N(3) Ni(2) N(4) C(43) -31.9(2) ? . . . .
N(3) Ni(2) N(4) C(44) 157.5(2) ? . . . .
N(4) Ni(2) N(3) C(40) 153.1(3) ? . . . .
N(4) Ni(2) N(3) C(41) -35.2(2) ? . . . .
Ni(1) O(1) C(1) C(2) -167.5(2) ? . . . .
Ni(1) O(1) C(1) C(6) 14.4(5) ? . . . .
Ni(1) O(2) C(13) C(12) 17.1(6) ? . . . .
Ni(1) O(2) C(13) C(14) -162.8(3) ? . . . .
Ni(2) O(3) C(34) C(35) 163.0(2) ? . . . .
Ni(2) O(3) C(34) C(39) -17.0(5) ? . . . .
Ni(2) O(4) C(46) C(45) -19.2(4) ? . . . .
Ni(2) O(4) C(46) C(47) 162.2(2) ? . . . .
Ni(1) N(1) C(7) C(6) 3.7(5) ? . . . .
Ni(1) N(1) C(8) C(9) -69.9(3) ? . . . .
C(7) N(1) C(8) C(9) 119.0(3) ? . . . .
C(8) N(1) C(7) C(6) 173.9(3) ? . . . .
Ni(1) N(2) C(10) C(9) -74.6(3) ? . . . .
Ni(1) N(2) C(11) C(12) -1.5(6) ? . . . .
C(10) N(2) C(11) C(12) 176.7(4) ? . . . .
C(11) N(2) C(10) C(9) 107.1(4) ? . . . .
Ni(2) N(3) C(40) C(39) -3.7(5) ? . . . .
Ni(2) N(3) C(41) C(42) 74.6(3) ? . . . .
C(40) N(3) C(41) C(42) -112.9(3) ? . . . .
C(41) N(3) C(40) C(39) -175.3(3) ? . . . .
Ni(2) N(4) C(43) C(42) 68.7(3) ? . . . .
Ni(2) N(4) C(44) C(45) -3.9(5) ? . . . .
C(43) N(4) C(44) C(45) -174.3(3) ? . . . .
C(44) N(4) C(43) C(42) -120.0(3) ? . . . .
O(1) C(1) C(2) C(3) -179.6(3) ? . . . .
O(1) C(1) C(2) C(18) -0.7(5) ? . . . .
O(1) C(1) C(6) C(5) 178.2(3) ? . . . .
O(1) C(1) C(6) C(7) 0.5(5) ? . . . .
C(2) C(1) C(6) C(5) 0.1(4) ? . . . .
C(2) C(1) C(6) C(7) -177.6(3) ? . . . .
C(6) C(1) C(2) C(3) -1.5(5) ? . . . .
C(6) C(1) C(2) C(18) 177.5(3) ? . . . .
C(1) C(2) C(3) C(4) 1.3(6) ? . . . .
C(1) C(2) C(18) C(19) -62.2(4) ? . . . .
C(1) C(2) C(18) C(20) 59.1(4) ? . . . .
C(1) C(2) C(18) C(21) 178.5(3) ? . . . .
C(3) C(2) C(18) C(19) 116.7(4) ? . . . .
C(3) C(2) C(18) C(20) -122.0(4) ? . . . .
C(3) C(2) C(18) C(21) -2.6(5) ? . . . .
C(18) C(2) C(3) C(4) -177.7(3) ? . . . .
C(2) C(3) C(4) C(5) 0.4(6) ? . . . .
C(2) C(3) C(4) C(22) 178.7(3) ? . . . .
C(3) C(4) C(5) C(6) -1.9(5) ? . . . .
C(3) C(4) C(22) C(23) -113.6(4) ? . . . .
C(3) C(4) C(22) C(24) 126.1(4) ? . . . .
C(3) C(4) C(22) C(25) 6.6(5) ? . . . .
C(5) C(4) C(22) C(23) 64.6(5) ? . . . .
C(5) C(4) C(22) C(24) -55.7(5) ? . . . .
C(5) C(4) C(22) C(25) -175.2(3) ? . . . .
C(22) C(4) C(5) C(6) 179.8(3) ? . . . .
C(4) C(5) C(6) C(1) 1.7(6) ? . . . .
C(4) C(5) C(6) C(7) 179.5(3) ? . . . .
C(1) C(6) C(7) N(1) -9.7(6) ? . . . .
C(5) C(6) C(7) N(1) 172.6(3) ? . . . .
N(1) C(8) C(9) C(10) 34.4(4) ? . . . .
C(8) C(9) C(10) N(2) 34.8(3) ? . . . .
N(2) C(11) C(12) C(13) -16.4(7) ? . . . .
N(2) C(11) C(12) C(17) 164.8(4) ? . . . .
C(11) C(12) C(13) O(2) 8.4(6) ? . . . .
C(11) C(12) C(13) C(14) -171.7(4) ? . . . .
C(11) C(12) C(17) C(16) 179.9(3) ? . . . .
C(13) C(12) C(17) C(16) 1.1(6) ? . . . .
C(17) C(12) C(13) O(2) -172.9(4) ? . . . .
C(17) C(12) C(13) C(14) 7.0(6) ? . . . .
O(2) C(13) C(14) C(15) 171.1(4) ? . . . .
O(2) C(13) C(14) C(26) -5.0(6) ? . . . .
C(12) C(13) C(14) C(15) -8.7(6) ? . . . .
C(12) C(13) C(14) C(26) 175.2(4) ? . . . .
C(13) C(14) C(15) C(16) 2.9(7) ? . . . .
C(13) C(14) C(26) C(27) 69.8(5) ? . . . .
C(13) C(14) C(26) C(28) -52.7(5) ? . . . .
C(13) C(14) C(26) C(29) -171.5(4) ? . . . .
C(15) C(14) C(26) C(27) -106.1(5) ? . . . .
C(15) C(14) C(26) C(28) 131.4(4) ? . . . .
C(15) C(14) C(26) C(29) 12.6(6) ? . . . .
C(26) C(14) C(15) C(16) 178.9(4) ? . . . .
C(14) C(15) C(16) C(17) 5.1(7) ? . . . .
C(14) C(15) C(16) C(30) -170.3(4) ? . . . .
C(15) C(16) C(17) C(12) -7.0(6) ? . . . .
C(15) C(16) C(30) C(31) 83.0(5) ? . . . .
C(15) C(16) C(30) C(32) -158.1(4) ? . . . .
C(15) C(16) C(30) C(33) -35.5(6) ? . . . .
C(17) C(16) C(30) C(31) -92.2(5) ? . . . .
C(17) C(16) C(30) C(32) 26.7(6) ? . . . .
C(17) C(16) C(30) C(33) 149.3(4) ? . . . .
C(30) C(16) C(17) C(12) 168.4(4) ? . . . .
O(3) C(34) C(35) C(36) 177.9(3) ? . . . .
O(3) C(34) C(35) C(51) -2.4(5) ? . . . .
O(3) C(34) C(39) C(38) -178.1(3) ? . . . .
O(3) C(34) C(39) C(40) -0.9(5) ? . . . .
C(35) C(34) C(39) C(38) 2.0(5) ? . . . .
C(35) C(34) C(39) C(40) 179.2(3) ? . . . .
C(39) C(34) C(35) C(36) -2.1(5) ? . . . .
C(39) C(34) C(35) C(51) 177.6(3) ? . . . .
C(34) C(35) C(36) C(37) 0.9(5) ? . . . .
C(34) C(35) C(51) C(52) 63.8(4) ? . . . .
C(34) C(35) C(51) C(53) -176.3(3) ? . . . .
C(34) C(35) C(51) C(54) -58.1(4) ? . . . .
C(36) C(35) C(51) C(52) -116.4(3) ? . . . .
C(36) C(35) C(51) C(53) 3.4(5) ? . . . .
C(36) C(35) C(51) C(54) 121.7(3) ? . . . .
C(51) C(35) C(36) C(37) -178.8(3) ? . . . .
C(35) C(36) C(37) C(38) 0.6(6) ? . . . .
C(35) C(36) C(37) C(55) -178.9(3) ? . . . .
C(36) C(37) C(38) C(39) -0.8(5) ? . . . .
C(36) C(37) C(55) C(56) 65.6(5) ? . . . .
C(36) C(37) C(55) C(57) -55.3(5) ? . . . .
C(36) C(37) C(55) C(58) -175.2(4) ? . . . .
C(38) C(37) C(55) C(56) -114.0(4) ? . . . .
C(38) C(37) C(55) C(57) 125.1(4) ? . . . .
C(38) C(37) C(55) C(58) 5.3(5) ? . . . .
C(55) C(37) C(38) C(39) 178.7(3) ? . . . .
C(37) C(38) C(39) C(34) -0.5(5) ? . . . .
C(37) C(38) C(39) C(40) -177.7(3) ? . . . .
C(34) C(39) C(40) N(3) 11.2(5) ? . . . .
C(38) C(39) C(40) N(3) -171.5(3) ? . . . .
N(3) C(41) C(42) C(43) -38.5(4) ? . . . .
C(41) C(42) C(43) N(4) -30.5(3) ? . . . .
N(4) C(44) C(45) C(46) 9.1(5) ? . . . .
N(4) C(44) C(45) C(50) -172.6(3) ? . . . .
C(44) C(45) C(46) O(4) 2.7(5) ? . . . .
C(44) C(45) C(46) C(47) -178.7(3) ? . . . .
C(44) C(45) C(50) C(49) -179.7(3) ? . . . .
C(46) C(45) C(50) C(49) -1.5(5) ? . . . .
C(50) C(45) C(46) O(4) -175.5(3) ? . . . .
C(50) C(45) C(46) C(47) 3.1(4) ? . . . .
O(4) C(46) C(47) C(48) 176.1(3) ? . . . .
O(4) C(46) C(47) C(59) -3.8(4) ? . . . .
C(45) C(46) C(47) C(48) -2.5(4) ? . . . .
C(45) C(46) C(47) C(59) 177.5(3) ? . . . .
C(46) C(47) C(48) C(49) 0.3(5) ? . . . .
C(46) C(47) C(59) C(60) -55.4(4) ? . . . .
C(46) C(47) C(59) C(61) -175.2(3) ? . . . .
C(46) C(47) C(59) C(62) 65.5(4) ? . . . .
C(48) C(47) C(59) C(60) 124.7(3) ? . . . .
C(48) C(47) C(59) C(61) 4.8(4) ? . . . .
C(48) C(47) C(59) C(62) -114.5(3) ? . . . .
C(59) C(47) C(48) C(49) -179.7(3) ? . . . .
C(47) C(48) C(49) C(50) 1.3(5) ? . . . .
C(47) C(48) C(49) C(63) -179.3(3) ? . . . .
C(48) C(49) C(50) C(45) -0.8(5) ? . . . .
C(48) C(49) C(63) C(64) -60.3(4) ? . . . .
C(48) C(49) C(63) C(65) 59.9(4) ? . . . .
C(48) C(49) C(63) C(66) 180.0(2) ? . . . .
C(50) C(49) C(63) C(64) 119.1(4) ? . . . .
C(50) C(49) C(63) C(65) -120.7(3) ? . . . .
C(50) C(49) C(63) C(66) -0.7(5) ? . . . .
C(63) C(49) C(50) C(45) 179.9(2) ? . . . .
C(67) C(68) C(69) C(70) -179.4(7) ? . . . .
C(67) C(68) C(73) C(72) -180.0(8) ? . . . .
C(69) C(68) C(73) C(72) -0.5(10) ? . . . .
C(73) C(68) C(69) C(70) 1.0(9) ? . . . .
C(68) C(69) C(70) C(71) -1.9(10) ? . . . .
C(69) C(70) C(71) C(72) 2.2(11) ? . . . .
C(70) C(71) C(72) C(73) -1.4(10) ? . . . .
C(71) C(72) C(73) C(68) 0.8(12) ? . . . .
C(75) C(74) C(77a) C(76) 5.7(13) ? . . . .
C(77a) C(74) C(75) C(75a) 179(4) ? . . . .
C(77a) C(74) C(75) C(76) -5.8(13) ? . . . .
C(77a) C(74) C(75) C(79a) 177.2(13) ? . . . .
C(77a) C(74) C(75) C(80) 174.4(14) ? . . . .
C(75) C(74) C(79a) C(80) 3.1(11) ? . . . .
C(79a) C(74) C(75) C(75a) 1(4) ? . . . .
C(79a) C(74) C(75) C(76) 177.1(15) ? . . . .
C(79a) C(74) C(75) C(77a) -177.2(13) ? . . . .
C(79a) C(74) C(75) C(80) -2.8(9) ? . . . .
C(77a) C(74) C(79a) C(75) -2.2(10) ? . . . .
C(77a) C(74) C(79a) C(80) 0.9(17) ? . . . .
C(79a) C(74) C(77a) C(75) 2.8(13) ? . . . .
C(79a) C(74) C(77a) C(76) 9(2) ? . . . .
C(74) C(75) C(75a) C(76) 176(5) ? . . . .
C(74) C(75) C(75a) C(77) 177(4) ? . . . .
C(74) C(75) C(75a) C(78) -143(10) ? . . . .
C(74) C(75) C(75a) C(79) -13(5) ? . . . .
C(74) C(75) C(75a) C(80) -5(5) ? . . . .
C(74) C(75) C(76) C(75a) -178.9(15) ? . . . .
C(74) C(75) C(76) C(77) -179.5(11) ? . . . .
C(74) C(75) C(76) C(77a) 5.2(12) ? . . . .
C(74) C(75) C(77a) C(76) -175.5(10) ? . . . .
C(74) C(75) C(79a) C(80) -176.6(11) ? . . . .
C(74) C(75) C(80) C(75a) 179.0(11) ? . . . .
C(74) C(75) C(80) C(79) -172.2(11) ? . . . .
C(74) C(75) C(80) C(79a) 3.1(11) ? . . . .
C(75a) C(75) C(76) C(77) -0.6(10) ? . . . .
C(75a) C(75) C(76) C(77a) -175.9(12) ? . . . .
C(76) C(75) C(75a) C(77) 0.6(10) ? . . . .
C(76) C(75) C(75a) C(78) 41(11) ? . . . .
C(76) C(75) C(75a) C(79) 170.2(14) ? . . . .
C(76) C(75) C(75a) C(80) 179.1(9) ? . . . .
C(75a) C(75) C(77a) C(74) -179.6(13) ? . . . .
C(75a) C(75) C(77a) C(76) 4.9(14) ? . . . .
C(77a) C(75) C(75a) C(76) -5.4(15) ? . . . .
C(77a) C(75) C(75a) C(77) -5(2) ? . . . .
C(77a) C(75) C(75a) C(78) 36(11) ? . . . .
C(77a) C(75) C(75a) C(79) 164.8(17) ? . . . .
C(77a) C(75) C(75a) C(80) 173.7(18) ? . . . .
C(75a) C(75) C(79a) C(74) -179.7(9) ? . . . .
C(75a) C(75) C(79a) C(80) 3.7(9) ? . . . .
C(79a) C(75) C(75a) C(76) 177.6(11) ? . . . .
C(79a) C(75) C(75a) C(77) 178.2(11) ? . . . .
C(79a) C(75) C(75a) C(78) -141(11) ? . . . .
C(79a) C(75) C(75a) C(79) -12.2(16) ? . . . .
C(79a) C(75) C(75a) C(80) -3.3(8) ? . . . .
C(75a) C(75) C(80) C(79) 8.8(11) ? . . . .
C(75a) C(75) C(80) C(79a) -175.8(11) ? . . . .
C(80) C(75) C(75a) C(76) -179.1(9) ? . . . .
C(80) C(75) C(75a) C(77) -178.5(13) ? . . . .
C(80) C(75) C(75a) C(78) -138(11) ? . . . .
C(80) C(75) C(75a) C(79) -8.8(12) ? . . . .
C(76) C(75) C(77a) C(74) 175.5(10) ? . . . .
C(77a) C(75) C(76) C(75a) 175.9(12) ? . . . .
C(77a) C(75) C(76) C(77) 175.3(12) ? . . . .
C(76) C(75) C(79a) C(74) -170(4) ? . . . .
C(76) C(75) C(79a) C(80) 13(4) ? . . . .
C(79a) C(75) C(76) C(75a) -11(4) ? . . . .
C(79a) C(75) C(76) C(77) -11(5) ? . . . .
C(79a) C(75) C(76) C(77a) 174(5) ? . . . .
C(76) C(75) C(80) C(75a) -0.9(9) ? . . . .
C(76) C(75) C(80) C(79) 7.9(15) ? . . . .
C(76) C(75) C(80) C(79a) -176.7(12) ? . . . .
C(80) C(75) C(76) C(75a) 0.9(9) ? . . . .
C(80) C(75) C(76) C(77) 0.3(11) ? . . . .
C(80) C(75) C(76) C(77a) -175.0(15) ? . . . .
C(77a) C(75) C(79a) C(74) 2.8(13) ? . . . .
C(77a) C(75) C(79a) C(80) -173.8(15) ? . . . .
C(79a) C(75) C(77a) C(74) -2.8(13) ? . . . .
C(79a) C(75) C(77a) C(76) -178.4(13) ? . . . .
C(77a) C(75) C(80) C(75a) -156(6) ? . . . .
C(77a) C(75) C(80) C(79) -147(6) ? . . . .
C(77a) C(75) C(80) C(79a) 28(6) ? . . . .
C(80) C(75) C(77a) C(74) -27(6) ? . . . .
C(80) C(75) C(77a) C(76) 157(6) ? . . . .
C(79a) C(75) C(80) C(75a) 175.8(11) ? . . . .
C(79a) C(75) C(80) C(79) -175.4(14) ? . . . .
C(80) C(75) C(79a) C(74) 176.6(11) ? . . . .
C(75) C(75a) C(76) C(77) 179.4(10) ? . . . .
C(75) C(75a) C(76) C(77a) 3.1(9) ? . . . .
C(75) C(75a) C(77) C(76) -0.6(10) ? . . . .
C(75) C(75a) C(77) C(78) 175.9(12) ? . . . .
C(75) C(75a) C(78) C(77) -43(11) ? . . . .
C(75) C(75a) C(78) C(79) 131(11) ? . . . .
C(75) C(75a) C(79) C(78) -175.4(13) ? . . . .
C(75) C(75a) C(79) C(80) 9.3(12) ? . . . .
C(75) C(75a) C(80) C(79) -170.9(12) ? . . . .
C(75) C(75a) C(80) C(79a) 5.2(14) ? . . . .
C(76) C(75a) C(77) C(78) 176.4(10) ? . . . .
C(77) C(75a) C(76) C(75) -179.4(10) ? . . . .
C(77) C(75a) C(76) C(77a) -176.3(10) ? . . . .
C(76) C(75a) C(78) C(77) -3.7(11) ? . . . .
C(76) C(75a) C(78) C(79) 170.2(14) ? . . . .
C(78) C(75a) C(76) C(75) -176.0(12) ? . . . .
C(78) C(75a) C(76) C(77) 3.4(10) ? . . . .
C(78) C(75a) C(76) C(77a) -172.9(10) ? . . . .
C(76) C(75a) C(79) C(78) -117(7) ? . . . .
C(76) C(75a) C(79) C(80) 68(7) ? . . . .
C(79) C(75a) C(76) C(75) -64(7) ? . . . .
C(79) C(75a) C(76) C(77) 116(7) ? . . . .
C(79) C(75a) C(76) C(77a) -61(7) ? . . . .
C(76) C(75a) C(80) C(75) 0.9(9) ? . . . .
C(76) C(75a) C(80) C(79) -170.0(14) ? . . . .
C(76) C(75a) C(80) C(79a) 6.1(18) ? . . . .
C(80) C(75a) C(76) C(75) -0.9(9) ? . . . .
C(80) C(75a) C(76) C(77) 178.5(13) ? . . . .
C(80) C(75a) C(76) C(77a) 2.2(13) ? . . . .
C(77) C(75a) C(78) C(79) 173.9(13) ? . . . .
C(78) C(75a) C(77) C(76) -176.4(10) ? . . . .
C(77) C(75a) C(79) C(78) -5.9(13) ? . . . .
C(77) C(75a) C(79) C(80) 178.9(14) ? . . . .
C(79) C(75a) C(77) C(76) -170.1(14) ? . . . .
C(79) C(75a) C(77) C(78) 6.3(13) ? . . . .
C(77) C(75a) C(80) C(75) 148(29) ? . . . .
C(77) C(75a) C(80) C(79) -23(29) ? . . . .
C(77) C(75a) C(80) C(79a) 154(28) ? . . . .
C(80) C(75a) C(77) C(76) -148(29) ? . . . .
C(80) C(75a) C(77) C(78) 28(29) ? . . . .
C(78) C(75a) C(79) C(80) -175.3(12) ? . . . .
C(79) C(75a) C(78) C(77) -173.9(13) ? . . . .
C(78) C(75a) C(80) C(75) 175.8(13) ? . . . .
C(78) C(75a) C(80) C(79) 5.0(12) ? . . . .
C(78) C(75a) C(80) C(79a) -179.0(13) ? . . . .
C(80) C(75a) C(78) C(77) -178.6(13) ? . . . .
C(80) C(75a) C(78) C(79) -4.7(11) ? . . . .
C(79) C(75a) C(80) C(75) 170.9(12) ? . . . .
C(79) C(75a) C(80) C(79a) 176.1(17) ? . . . .
C(80) C(75a) C(79) C(78) 175.3(12) ? . . . .
C(75) C(76) C(77) C(75a) 0.6(11) ? . . . .
C(75) C(76) C(77) C(78) -3.2(17) ? . . . .
C(75) C(76) C(77a) C(74) -6.3(14) ? . . . .
C(75a) C(76) C(77) C(78) -3.8(11) ? . . . .
C(75a) C(76) C(77a) C(74) -10(2) ? . . . .
C(75a) C(76) C(77a) C(75) -3.9(11) ? . . . .
C(77) C(76) C(77a) C(74) -24(5) ? . . . .
C(77) C(76) C(77a) C(75) -17(4) ? . . . .
C(77a) C(76) C(77) C(75a) 15(4) ? . . . .
C(77a) C(76) C(77) C(78) 11(5) ? . . . .
C(75a) C(77) C(78) C(79) -5.5(11) ? . . . .
C(76) C(77) C(78) C(75a) 3.6(10) ? . . . .
C(76) C(77) C(78) C(79) -1.8(18) ? . . . .
C(75a) C(78) C(79) C(80) 5.2(13) ? . . . .
C(77) C(78) C(79) C(75a) 5.7(12) ? . . . .
C(77) C(78) C(79) C(80) 11(2) ? . . . .
C(75a) C(79) C(80) C(75) -8.9(11) ? . . . .
C(75a) C(79) C(80) C(79a) -162(8) ? . . . .
C(78) C(79) C(80) C(75) -14(2) ? . . . .
C(78) C(79) C(80) C(75a) -5.0(13) ? . . . .
C(78) C(79) C(80) C(79a) -167(7) ? . . . .
C(74) C(79a) C(80) C(75) -2.9(10) ? . . . .
C(74) C(79a) C(80) C(75a) -7.7(19) ? . . . .
C(74) C(79a) C(80) C(79) 152(8) ? . . . .
C(75) C(79a) C(80) C(75a) -4.7(13) ? . . . .
C(75) C(79a) C(80) C(79) 155(8) ? . . . .
